data_7214517
loop_
_publ_author_name
'Huang, Shu-Yun'
'Li, Jian-Qiang'
'Liu, Shu-Juan'
'Ning, Yang'
'Meng, Li-Na'
'Li, Jin-Yuan'
'Luo, Ming-Biao'
'Luo, Feng'

_publ_section_title
;
 Construction and modulation of structural diversity in acylamide-MOFs
;
_journal_issue 25
_journal_name_full CrystEngComm
_journal_page_first 5608
_journal_paper_doi 10.1039/c4ce00490f
_journal_volume 16
_journal_year 2014
_chemical_formula_sum 'C120 H80 Cd4 N16 O28.5'
_chemical_formula_weight 2651.60
_chemical_name_systematic
; 
 ? 
;
_space_group_IT_number 2
_symmetry_cell_setting triclinic
_symmetry_space_group_name_Hall '-P 1'
_symmetry_space_group_name_H-M 'P -1'
_atom_sites_solution_hydrogens geom
_atom_sites_solution_primary direct
_atom_sites_solution_secondary difmap
_audit_creation_method SHELXL-97
_cell_angle_alpha 78.661(2)
_cell_angle_beta 81.342(2)
_cell_angle_gamma 83.766(3)
_cell_formula_units_Z 2
_cell_length_a 10.7918(4)
_cell_length_b 22.0438(9)
_cell_length_c 29.3454(11)
_cell_measurement_reflns_used 9991
_cell_measurement_temperature 296(2)
_cell_measurement_theta_max 21.91
_cell_measurement_theta_min 2.18
_cell_volume 6744.3(5)
_computing_cell_refinement 'Bruker SMART'
_computing_data_collection 'Bruker SMART'
_computing_data_reduction 'Bruker SAINT'
_computing_molecular_graphics 'Bruker SHELXTL'
_computing_publication_material 'Bruker SHELXTL'
_computing_structure_refinement 'SHELXL-97 (Sheldrick, 1997)'
_computing_structure_solution 'SHELXS-97 (Sheldrick, 1990)'
_diffrn_ambient_temperature 296(2)
_diffrn_measured_fraction_theta_full 0.999
_diffrn_measured_fraction_theta_max 0.999
_diffrn_measurement_device_type 'CCD area detector'
_diffrn_measurement_method 'phi and omega scans'
_diffrn_radiation_monochromator graphite
_diffrn_radiation_source 'fine-focus sealed tube'
_diffrn_radiation_type MoK\a
_diffrn_radiation_wavelength 0.71073
_diffrn_reflns_av_R_equivalents 0.0797
_diffrn_reflns_av_sigmaI/netI 0.0582
_diffrn_reflns_limit_h_max 12
_diffrn_reflns_limit_h_min -12
_diffrn_reflns_limit_k_max 26
_diffrn_reflns_limit_k_min -26
_diffrn_reflns_limit_l_max 34
_diffrn_reflns_limit_l_min -34
_diffrn_reflns_number 168910
_diffrn_reflns_theta_full 25.00
_diffrn_reflns_theta_max 25.00
_diffrn_reflns_theta_min 0.95
_exptl_absorpt_coefficient_mu 0.694
_exptl_absorpt_correction_T_max 0.8912
_exptl_absorpt_correction_T_min 0.8189
_exptl_absorpt_correction_type multi-scan
_exptl_crystal_colour Colorless
_exptl_crystal_density_diffrn 1.306
_exptl_crystal_density_method 'not measured'
_exptl_crystal_description Block
_exptl_crystal_F_000 2664
_exptl_crystal_size_max 0.30
_exptl_crystal_size_mid 0.26
_exptl_crystal_size_min 0.17
_platon_squeeze_details ' *********************************************************'
_refine_diff_density_max 1.010
_refine_diff_density_min -0.823
_refine_diff_density_rms 0.104
_refine_ls_extinction_method none
_refine_ls_goodness_of_fit_ref 1.059
_refine_ls_hydrogen_treatment mixed
_refine_ls_matrix_type full
_refine_ls_number_parameters 1522
_refine_ls_number_reflns 23733
_refine_ls_number_restraints 8
_refine_ls_restrained_S_all 1.058
_refine_ls_R_factor_all 0.0778
_refine_ls_R_factor_gt 0.0548
_refine_ls_shift/su_max 0.002
_refine_ls_shift/su_mean 0.000
_refine_ls_structure_factor_coef Fsqd
_refine_ls_weighting_details 'calc w=1/[\s^2^(Fo^2^)+(0.0761P)^2^+11.2309P] where P=(Fo^2^+2Fc^2^)/3'
_refine_ls_weighting_scheme calc
_refine_ls_wR_factor_gt 0.1464
_refine_ls_wR_factor_ref 0.1537
_reflns_number_gt 17394
_reflns_number_total 23733
_reflns_threshold_expression >2sigma(I)
_cod_data_source_file c4ce00490f2.cif
_cod_data_source_block 2
_cod_depositor_comments
;
The following automatic conversions were performed:

'_symmetry_cell_setting' value 'Triclinic' changed to 'triclinic'
according to
/usr/data/users/saulius/crontab/automatic-downloads/rss-feeds/RSC/lib/dictionaries/cif_core.dic
dictionary named 'cif_core.dic' version 2.4.2 from
2011-04-26.

'_exptl_absorpt_correction_type' value 'Multi-scan'
changed to 'multi-scan' according to
/usr/data/users/saulius/crontab/automatic-downloads/rss-feeds/RSC/lib/dictionaries/cif_core.dic
dictionary named 'cif_core.dic' version 2.4.2 from 2011-04-26.

Automatic conversion script
Id: cif_fix_values 2281 2013-09-26 08:29:07Z andrius 

 Adding full bibliography for 7214516--7214522.cif.
;
_cod_original_cell_volume 6744.3(4)
_cod_original_sg_symbol_H-M P-1
_cod_original_formula_sum 'C120 H80 Cd4 N16 O28.50'
_cod_database_code 7214517

loop_
_symmetry_equiv_pos_as_xyz
'x, y, z'
'-x, -y, -z'

loop_
_atom_site_label
_atom_site_type_symbol
_atom_site_fract_x
_atom_site_fract_y
_atom_site_fract_z
_atom_site_U_iso_or_equiv
_atom_site_adp_type
_atom_site_occupancy
_atom_site_symmetry_multiplicity
_atom_site_calc_flag
_atom_site_refinement_flags
C1 C 0.0530(5) 1.0108(2) 0.31003(18) 0.0364(13) Uani 1 1 d .
C2 C 1.0494(6) 0.5773(2) 0.84133(18) 0.0371(14) Uani 1 1 d .
C3 C 1.1729(5) 0.3925(3) 0.72267(16) 0.0322(12) Uani 1 1 d .
C4 C 1.8096(6) 0.1943(3) 0.4560(2) 0.0464(15) Uani 1 1 d .
C5 C 0.7624(5) 0.7993(3) -0.23219(18) 0.0365(13) Uani 1 1 d .
C6 C 1.0819(5) 0.5306(2) 0.81007(18) 0.0321(12) Uani 1 1 d .
C7 C 1.7602(5) 0.2856(2) 0.26248(17) 0.0306(12) Uani 1 1 d .
C8 C 0.4041(5) 0.6307(2) 0.30579(17) 0.0317(12) Uani 1 1 d .
C9 C 1.4199(6) 0.2599(3) 0.60027(18) 0.0406(14) Uani 1 1 d .
C10 C 0.0842(5) 0.9170(2) 0.25650(17) 0.0340(12) Uani 1 1 d .
C11 C 0.1011(5) 0.8653(3) 0.22880(16) 0.0357(13) Uani 1 1 d .
C12 C -0.3820(5) 1.0308(3) -0.12122(17) 0.0384(14) Uani 1 1 d .
C13 C -0.5231(5) 1.1544(2) -0.21048(18) 0.0336(12) Uani 1 1 d .
C14 C 1.5637(5) 0.3347(2) 0.23259(16) 0.0240(11) Uani 1 1 d .
C15 C 0.4793(6) 0.7290(3) 0.07164(18) 0.0426(15) Uani 1 1 d .
C16 C 0.4628(5) 0.6516(3) 0.26102(18) 0.0381(13) Uani 1 1 d .
H16 H 0.5476 0.6403 0.2528 0.046 Uiso 1 1 calc R
C17 C 1.7133(6) 0.2120(3) 0.49419(19) 0.0460(15) Uani 1 1 d .
C18 C 1.4831(6) 0.3928(3) 0.1105(2) 0.0503(16) Uani 1 1 d .
H18 H 1.4920 0.3783 0.0824 0.060 Uiso 1 1 calc R
C19 C 0.2056(6) 1.0229(3) -0.47522(19) 0.0461(15) Uani 1 1 d .
C20 C 0.6720(6) 0.7061(3) 0.00125(19) 0.0461(16) Uani 1 1 d .
C21 C 0.7781(6) 0.6932(3) -0.03642(19) 0.0413(15) Uani 1 1 d .
C22 C -0.7121(6) 1.2103(3) -0.2326(2) 0.0481(16) Uani 1 1 d .
H22 H -0.7982 1.2190 -0.2251 0.058 Uiso 1 1 calc R
C23 C 1.5277(6) 0.2430(3) 0.56380(18) 0.0397(14) Uani 1 1 d .
C24 C 1.1409(6) 0.4409(3) 0.75178(19) 0.0398(14) Uani 1 1 d .
C25 C 0.4323(5) 0.9853(3) -0.34651(19) 0.0401(13) Uani 1 1 d .
C26 C -0.0588(6) 0.8894(3) 0.03876(19) 0.0457(15) Uani 1 1 d .
C27 C 0.3947(6) 0.6894(2) 0.22859(18) 0.0374(13) Uani 1 1 d .
H27 H 0.4366 0.7030 0.1988 0.045 Uiso 1 1 calc R
C28 C 0.3727(6) 0.7414(3) 0.10967(19) 0.0447(15) Uani 1 1 d .
C29 C 1.4510(5) 0.4346(3) 0.1961(2) 0.0394(13) Uani 1 1 d .
C30 C -0.4855(6) 1.0707(3) -0.14401(19) 0.0393(14) Uani 1 1 d .
C31 C -0.3715(6) 0.9654(3) -0.11860(17) 0.0402(14) Uani 1 1 d .
C32 C -0.4662(6) 1.1805(3) -0.25424(18) 0.0405(14) Uani 1 1 d .
H32 H -0.3810 1.1709 -0.2630 0.049 Uiso 1 1 calc R
C33 C 1.1911(6) 0.5234(3) 0.02979(19) 0.0392(13) Uani 1 1 d .
C34 C 0.5496(5) 0.5292(3) 0.40689(17) 0.0374(13) Uani 1 1 d .
C35 C -0.5344(6) 1.2203(3) -0.28474(19) 0.0405(14) Uani 1 1 d .
H35 H -0.4932 1.2372 -0.3139 0.049 Uiso 1 1 calc R
C36 C 1.4197(6) 0.4496(3) 0.1141(2) 0.0454(15) Uani 1 1 d .
C37 C 0.9524(6) 0.4114(3) 0.54757(17) 0.0378(13) Uani 1 1 d .
C38 C 1.1887(6) 0.5746(3) -0.04918(19) 0.0452(15) Uani 1 1 d .
H38 H 1.2311 0.5849 -0.0793 0.054 Uiso 1 1 calc R
C39 C 0.6071(5) 0.4735(3) 0.39302(18) 0.0388(13) Uani 1 1 d .
C40 C -0.2768(6) 0.9288(3) -0.09417(18) 0.0403(14) Uani 1 1 d .
C41 C 0.2168(6) 0.6862(3) 0.28038(19) 0.0465(15) Uani 1 1 d .
H41 H 0.1313 0.6971 0.2872 0.056 Uiso 1 1 calc R
C42 C 0.0282(6) 1.0796(3) -0.5045(2) 0.0523(16) Uani 1 1 d .
H42 H -0.0550 1.0954 -0.4987 0.063 Uiso 1 1 calc R
C43 C 0.4815(5) 0.9468(3) -0.30749(19) 0.0399(13) Uani 1 1 d .
C44 C 0.3835(6) 1.0004(2) -0.43021(19) 0.0361(13) Uani 1 1 d .
C45 C -0.1023(6) 0.9213(3) -0.04375(19) 0.0464(15) Uani 1 1 d .
C46 C 0.4451(5) 0.5664(3) 0.38308(18) 0.0388(14) Uani 1 1 d .
C47 C 1.2542(6) 0.5380(3) -0.0154(2) 0.0466(15) Uani 1 1 d .
H47 H 1.3377 0.5235 -0.0227 0.056 Uiso 1 1 calc R
C48 C 0.2767(6) 0.6493(3) 0.31538(19) 0.0463(15) Uani 1 1 d .
H48 H 0.2329 0.6370 0.3450 0.056 Uiso 1 1 calc R
C49 C 1.5340(6) 0.3568(3) 0.1490(2) 0.0477(15) Uani 1 1 d .
H49 H 1.5789 0.3190 0.1460 0.057 Uiso 1 1 calc R
C50 C 0.5305(5) 0.8848(3) -0.31113(18) 0.0358(13) Uani 1 1 d .
C51 C 0.7236(6) 0.7430(3) -0.20927(19) 0.0405(14) Uani 1 1 d .
H51 H 0.6535 0.7279 -0.2167 0.049 Uiso 1 1 calc R
C52 C 0.5741(5) 0.8402(2) -0.26996(16) 0.0296(12) Uani 1 1 d .
C53 C 1.7120(6) 0.2663(3) 0.5101(2) 0.0528(17) Uani 1 1 d .
H53 H 1.7752 0.2928 0.4979 0.063 Uiso 1 1 calc R
C54 C -0.1986(5) 0.9590(3) -0.07204(18) 0.0405(14) Uani 1 1 d .
C55 C 1.6177(6) 0.2823(3) 0.5443(2) 0.0536(17) Uani 1 1 d .
H55 H 1.6160 0.3202 0.5538 0.064 Uiso 1 1 calc R
C56 C 1.7134(7) 0.2365(3) 0.2939(2) 0.0551(18) Uani 1 1 d .
H56 H 1.6326 0.2258 0.2934 0.066 Uiso 1 1 calc R
C57 C 1.5301(7) 0.1858(3) 0.5497(2) 0.0597(19) Uani 1 1 d .
H57 H 1.4712 0.1576 0.5638 0.072 Uiso 1 1 calc R
C58 C 1.5188(5) 0.3763(2) 0.19095(18) 0.0345(12) Uani 1 1 d .
C59 C 0.4810(7) 0.9703(3) -0.2662(2) 0.0594(19) Uani 1 1 d .
H59 H 0.5133 0.9453 -0.2406 0.071 Uiso 1 1 calc R
C60 C 1.8836(5) 0.2977(3) 0.26476(19) 0.0431(14) Uani 1 1 d .
H60 H 1.9210 0.3299 0.2436 0.052 Uiso 1 1 calc R
C61 C 0.9524(6) 0.4322(3) 0.5885(2) 0.0502(16) Uani 1 1 d .
H61 H 0.8959 0.4649 0.5959 0.060 Uiso 1 1 calc R
C62 C -0.6501(6) 1.1718(3) -0.1996(2) 0.0478(16) Uani 1 1 d .
H62 H -0.6924 1.1572 -0.1701 0.057 Uiso 1 1 calc R
C63 C 0.5708(6) 0.7682(3) 0.0564(2) 0.0544(17) Uani 1 1 d .
H63 H 0.5685 0.8034 0.0697 0.065 Uiso 1 1 calc R
C64 C 0.9909(6) 0.4941(3) 0.8031(2) 0.0512(17) Uani 1 1 d .
H64 H 0.9090 0.4999 0.8178 0.061 Uiso 1 1 calc R
C65 C 0.8680(6) 0.4390(3) 0.4718(2) 0.0485(16) Uani 1 1 d .
C66 C -0.0964(6) 0.8966(3) 0.0829(2) 0.0591(19) Uani 1 1 d .
H66 H -0.1665 0.9235 0.0895 0.071 Uiso 1 1 calc R
C67 C 0.0333(5) 1.0611(2) 0.33897(17) 0.0321(12) Uani 1 1 d .
C68 C 0.4297(5) 0.9604(3) -0.38696(19) 0.0414(14) Uani 1 1 d .
C69 C 1.4030(5) 0.4719(3) 0.15676(19) 0.0394(13) Uani 1 1 d .
C70 C 1.0085(6) 0.5797(3) 0.0024(2) 0.0461(15) Uani 1 1 d .
H70 H 0.9239 0.5930 0.0085 0.055 Uiso 1 1 calc R
C71 C 0.1799(6) 0.9543(3) 0.2552(2) 0.0479(15) Uani 1 1 d .
H71 H 0.2562 0.9478 0.2367 0.057 Uiso 1 1 calc R
C72 C 1.0197(6) 0.4490(3) 0.7746(2) 0.0528(17) Uani 1 1 d .
H72 H 0.9579 0.4246 0.7710 0.063 Uiso 1 1 calc R
C73 C -0.4487(6) 0.9344(3) -0.1398(2) 0.0519(16) Uani 1 1 d .
H73 H -0.5110 0.9571 -0.1562 0.062 Uiso 1 1 calc R
C74 C 0.7530(6) 0.4677(3) 0.45072(19) 0.0410(14) Uani 1 1 d .
C75 C 1.9491(6) 0.2617(3) 0.29831(19) 0.0475(15) Uani 1 1 d .
H75 H 2.0307 0.2706 0.2995 0.057 Uiso 1 1 calc R
C76 C 0.7085(6) 0.4416(3) 0.41558(19) 0.0461(15) Uani 1 1 d .
C77 C 0.4747(6) 0.8991(3) -0.38891(19) 0.0461(15) Uani 1 1 d .
H77 H 0.4695 0.8827 -0.4153 0.055 Uiso 1 1 calc R
C78 C 1.3778(6) 0.4915(3) 0.0703(2) 0.0442(15) Uani 1 1 d .
C79 C 1.3430(6) 0.5314(3) 0.1609(3) 0.0566(17) Uani 1 1 d .
H79 H 1.3149 0.5570 0.1347 0.068 Uiso 1 1 calc R
C80 C 0.7904(6) 0.7091(3) -0.1748(2) 0.0457(15) Uani 1 1 d .
H80 H 0.7635 0.6707 -0.1595 0.055 Uiso 1 1 calc R
C81 C 0.8694(5) 0.8194(3) -0.21956(19) 0.0416(14) Uani 1 1 d .
H81 H 0.8996 0.8572 -0.2343 0.050 Uiso 1 1 calc R
C82 C 0.3853(8) 1.0687(3) -0.3013(3) 0.071(2) Uani 1 1 d .
H82 H 0.3536 1.1091 -0.2991 0.085 Uiso 1 1 calc R
C83 C 0.5791(6) 0.6663(3) 0.0158(2) 0.0516(17) Uani 1 1 d .
H83 H 0.5808 0.6319 0.0017 0.062 Uiso 1 1 calc R
C84 C 0.5906(6) 0.5519(3) 0.4416(2) 0.0486(16) Uani 1 1 d .
H84 H 0.5509 0.5880 0.4507 0.058 Uiso 1 1 calc R
C85 C 1.2289(6) 0.4785(3) 0.7565(2) 0.0584(18) Uani 1 1 d .
H85 H 1.3088 0.4752 0.7397 0.070 Uiso 1 1 calc R
C86 C 0.6680(7) 0.7573(3) 0.0217(2) 0.0545(17) Uani 1 1 d .
H86 H 0.7306 0.7847 0.0121 0.065 Uiso 1 1 calc R
C87 C 1.0369(6) 0.4044(3) 0.6188(2) 0.0514(17) Uani 1 1 d .
H87 H 1.0346 0.4188 0.6467 0.062 Uiso 1 1 calc R
C88 C 1.3717(8) 0.5147(3) 0.2415(3) 0.072(2) Uani 1 1 d .
H88 H 1.3609 0.5290 0.2697 0.087 Uiso 1 1 calc R
C89 C 0.4822(6) 0.6760(3) 0.0512(2) 0.0516(16) Uani 1 1 d .
H89 H 0.4206 0.6481 0.0612 0.062 Uiso 1 1 calc R
C90 C 0.9281(6) 0.7814(3) -0.1847(2) 0.0456(15) Uani 1 1 d .
H90 H 0.9993 0.7948 -0.1766 0.055 Uiso 1 1 calc R
C91 C 0.2673(7) 1.0332(4) -0.5206(2) 0.071(2) Uani 1 1 d .
H91 H 0.3499 1.0172 -0.5273 0.086 Uiso 1 1 calc R
C92 C 0.5605(8) 0.4457(3) 0.3600(2) 0.067(2) Uani 1 1 d .
H92 H 0.4913 0.4648 0.3458 0.080 Uiso 1 1 calc R
C93 C -0.4333(7) 0.8720(3) -0.1365(2) 0.066(2) Uani 1 1 d .
H93 H -0.4840 0.8528 -0.1514 0.079 Uiso 1 1 calc R
C94 C 1.4328(7) 0.4575(3) 0.2390(2) 0.0583(18) Uani 1 1 d .
H94 H 1.4627 0.4334 0.2654 0.070 Uiso 1 1 calc R
C95 C -0.2107(6) 1.0220(3) -0.0757(2) 0.0476(15) Uani 1 1 d .
H95 H -0.1589 1.0411 -0.0612 0.057 Uiso 1 1 calc R
C96 C 0.2041(7) 1.0676(4) -0.5554(2) 0.063(2) Uani 1 1 d .
H96 H 0.2460 1.0741 -0.5858 0.076 Uiso 1 1 calc R
C97 C -0.0323(6) 0.8644(3) 0.1191(2) 0.060(2) Uani 1 1 d .
H97 H -0.0622 0.8701 0.1495 0.072 Uiso 1 1 calc R
C98 C 0.3851(6) 1.0469(3) -0.3417(2) 0.0542(17) Uani 1 1 d .
H98 H 0.3531 1.0731 -0.3668 0.065 Uiso 1 1 calc R
C99 C -0.0295(6) 0.9276(3) 0.2843(2) 0.0454(15) Uani 1 1 d .
H99 H -0.0954 0.9032 0.2855 0.054 Uiso 1 1 calc R
C100 C 1.0677(6) 0.5440(3) 0.0385(2) 0.0483(16) Uani 1 1 d .
H100 H 1.0237 0.5342 0.0684 0.058 Uiso 1 1 calc R
C101 C -0.2645(7) 0.8634(3) -0.0918(2) 0.0519(17) Uani 1 1 d .
H101 H -0.2013 0.8393 -0.0766 0.062 Uiso 1 1 calc R
C102 C 0.1076(7) 0.8202(3) 0.0686(2) 0.064(2) Uani 1 1 d .
H102 H 0.1795 0.7941 0.0625 0.076 Uiso 1 1 calc R
C103 C -0.3018(6) 1.0583(3) -0.10165(19) 0.0426(14) Uani 1 1 d .
H103 H -0.3069 1.1013 -0.1053 0.051 Uiso 1 1 calc R
C104 C 0.5278(6) 0.8624(3) -0.35104(19) 0.0419(14) Uani 1 1 d .
H104 H 0.5616 0.8223 -0.3531 0.050 Uiso 1 1 calc R
C105 C 0.6920(6) 0.5209(3) 0.4635(2) 0.0480(16) Uani 1 1 d .
H105 H 0.7186 0.5367 0.4872 0.058 Uiso 1 1 calc R
C106 C -0.0443(6) 0.9751(3) 0.3102(2) 0.0445(15) Uani 1 1 d .
H106 H -0.1214 0.9828 0.3279 0.053 Uiso 1 1 calc R
C107 C 1.2009(6) 0.5214(3) 0.7860(2) 0.0545(17) Uani 1 1 d .
H107 H 1.2641 0.5448 0.7898 0.065 Uiso 1 1 calc R
C108 C 0.4333(8) 1.0300(3) -0.2635(3) 0.074(2) Uani 1 1 d .
H108 H 0.4331 1.0448 -0.2359 0.089 Uiso 1 1 calc R
C109 C 1.6232(7) 0.1722(3) 0.5139(2) 0.0578(19) Uani 1 1 d .
H109 H 1.6240 0.1352 0.5032 0.069 Uiso 1 1 calc R
C110 C 0.7628(7) 0.3853(3) 0.4029(2) 0.063(2) Uani 1 1 d .
H110 H 0.8319 0.3650 0.4166 0.076 Uiso 1 1 calc R
C111 C 1.0407(7) 0.3638(4) 0.5381(2) 0.069(2) Uani 1 1 d .
H111 H 1.0466 0.3491 0.5101 0.083 Uiso 1 1 calc R
C112 C 0.6150(9) 0.3925(4) 0.3492(3) 0.087(3) Uani 1 1 d .
H112 H 0.5855 0.3760 0.3264 0.104 Uiso 1 1 calc R
C113 C 1.1195(7) 0.3386(4) 0.5706(2) 0.070(2) Uani 1 1 d .
H113 H 1.1756 0.3053 0.5641 0.084 Uiso 1 1 calc R
C114 C 0.0491(7) 0.8495(3) 0.0309(2) 0.064(2) Uani 1 1 d .
H114 H 0.0805 0.8430 0.0008 0.077 Uiso 1 1 calc R
C115 C 0.7159(9) 0.3603(4) 0.3712(3) 0.083(3) Uani 1 1 d .
H115 H 0.7502 0.3222 0.3641 0.099 Uiso 1 1 calc R
C116 C -0.3439(7) 0.8360(3) -0.1115(2) 0.0609(19) Uani 1 1 d .
H116 H -0.3383 0.7930 -0.1083 0.073 Uiso 1 1 calc R
C117 C 1.3256(7) 0.5516(3) 0.2028(3) 0.0626(19) Uani 1 1 d .
H117 H 1.2830 0.5901 0.2053 0.075 Uiso 1 1 calc R
C118 C 0.0848(6) 1.0447(3) -0.4677(2) 0.0540(17) Uani 1 1 d .
H118 H 0.0396 1.0364 -0.4379 0.065 Uiso 1 1 calc R
C119 C 0.1639(6) 1.0011(3) 0.2811(2) 0.0497(16) Uani 1 1 d .
H119 H 0.2285 1.0266 0.2790 0.060 Uiso 1 1 calc R
C120 C 1.7857(6) 0.2031(3) 0.3261(2) 0.0489(16) Uani 1 1 d .
H120 H 1.7515 0.1700 0.3472 0.059 Uiso 1 1 calc R
Cd1 Cd 0.17592(4) 0.770008(17) 0.175223(12) 0.03195(11) Uani 1 1 d .
Cd2 Cd 0.97750(4) 0.663856(17) -0.099814(12) 0.03128(11) Uani 1 1 d .
Cd3 Cd 1.99757(4) 0.155787(17) 0.390612(12) 0.03133(11) Uani 1 1 d .
Cd4 Cd 1.23723(4) 0.299983(17) 0.666767(12) 0.03141(11) Uani 1 1 d .
N1 N 0.0709(4) 0.8255(2) 0.11236(15) 0.0410(12) Uani 1 1 d .
N2 N -0.1274(5) 0.9223(2) 0.00327(15) 0.0467(13) Uani 1 1 d D
H2M H -0.1803 0.9568 0.0053 0.056 Uiso 1 1 d RD
N3 N -0.4495(4) 1.11299(19) -0.18063(13) 0.0318(10) Uani 1 1 d D
H3M H -0.3672 1.1154 -0.1897 0.038 Uiso 1 1 d RD
N4 N -0.6582(4) 1.2364(2) -0.27489(14) 0.0340(10) Uani 1 1 d .
N5 N 0.8907(4) 0.7279(2) -0.16222(14) 0.0364(11) Uani 1 1 d .
N6 N 0.7021(4) 0.8372(2) -0.26849(14) 0.0344(10) Uani 1 1 d D
H6M H 0.7429 0.8693 -0.2860 0.041 Uiso 1 1 d RD
N7 N 0.2673(5) 0.9871(3) -0.43760(17) 0.0550(15) Uani 1 1 d D
H7M H 0.2098 0.9732 -0.4131 0.066 Uiso 1 1 d RD
N8 N 0.0883(5) 1.0918(2) -0.54834(15) 0.0408(11) Uani 1 1 d .
N9 N 1.0699(4) 0.5960(2) -0.04150(14) 0.0383(11) Uani 1 1 d .
N10 N 1.2538(5) 0.4886(2) 0.06674(16) 0.0467(13) Uani 1 1 d D
H10M H 1.1857 0.4720 0.0841 0.056 Uiso 1 1 d RD
N11 N 1.6931(4) 0.3223(2) 0.22889(14) 0.0367(11) Uani 1 1 d D
H11M H 1.7405 0.3457 0.2054 0.044 Uiso 1 1 d RD
N12 N 1.9012(4) 0.2150(2) 0.32912(14) 0.0365(11) Uani 1 1 d .
N13 N 0.2732(4) 0.7076(2) 0.23695(15) 0.0360(11) Uani 1 1 d .
N14 N 0.4762(4) 0.59232(19) 0.33748(14) 0.0339(10) Uani 1 1 d D
H14M H 0.5552 0.5827 0.3248 0.041 Uiso 1 1 d RD
N15 N 0.8602(5) 0.4376(2) 0.51920(15) 0.0483(13) Uani 1 1 d D
H15M H 0.7805 0.4441 0.5329 0.058 Uiso 1 1 d RD
N16 N 1.1225(4) 0.3573(2) 0.61010(15) 0.0399(11) Uani 1 1 d .
O1 O 0.2881(4) 0.7042(2) 0.12140(14) 0.0515(11) Uani 1 1 d .
O2 O 0.3743(4) 0.78787(19) 0.12819(14) 0.0514(11) Uani 1 1 d .
O3 O 0.7699(4) 0.6519(2) -0.05836(14) 0.0514(11) Uani 1 1 d .
O4 O 0.8722(4) 0.7240(2) -0.04279(14) 0.0532(11) Uani 1 1 d .
O5 O 0.0182(4) 0.82816(19) 0.23345(13) 0.0484(10) Uani 1 1 d .
O6 O 0.2028(4) 0.86033(18) 0.20169(13) 0.0423(9) Uani 1 1 d .
O7 O -0.0655(4) 1.06576(17) 0.36608(13) 0.0422(10) Uani 1 1 d .
O8 O 0.1201(4) 1.09639(17) 0.33528(13) 0.0399(9) Uani 1 1 d .
O9 O 0.9421(4) 0.57774(17) 0.86557(12) 0.0385(9) Uani 1 1 d .
O10 O 1.1277(4) 0.61451(18) 0.84220(12) 0.0397(9) Uani 1 1 d .
O11 O 1.1003(4) 0.34908(19) 0.72731(13) 0.0436(10) Uani 1 1 d .
O12 O 1.2700(4) 0.39360(17) 0.69356(13) 0.0412(9) Uani 1 1 d .
O13 O 1.7993(4) 0.1502(2) 0.43769(14) 0.0555(12) Uani 1 1 d .
O14 O 1.9068(5) 0.2256(2) 0.44475(15) 0.0627(13) Uani 1 1 d .
O15 O 1.3283(4) 0.2284(2) 0.61101(15) 0.0524(11) Uani 1 1 d .
O16 O 1.4299(4) 0.30729(19) 0.61733(13) 0.0456(10) Uani 1 1 d .
O17 O 0.5022(4) 0.81737(19) -0.23760(14) 0.0489(11) Uani 1 1 d .
O18 O 0.4348(5) 1.0439(3) -0.45213(19) 0.093(2) Uani 1 1 d .
O19 O -0.0099(5) 0.8939(2) -0.06177(14) 0.0723(15) Uani 1 1 d .
O20 O -0.5974(4) 1.0598(2) -0.13064(16) 0.0641(13) Uani 1 1 d .
O21 O 1.4444(5) 0.5238(3) 0.04483(18) 0.0830(17) Uani 1 1 d .
O22 O 1.4967(4) 0.31587(19) 0.26814(14) 0.0498(11) Uani 1 1 d .
O23 O 0.3383(4) 0.5723(3) 0.40348(14) 0.0734(16) Uani 1 1 d .
O24 O 0.9630(5) 0.4203(3) 0.44895(14) 0.0687(14) Uani 1 1 d .
O25 O 0.0158(4) 0.7052(2) 0.18865(15) 0.0613(12) Uani 1 1 d .
O26 O 1.1519(4) 0.7231(2) -0.10474(15) 0.0568(12) Uani 1 1 d .
O27 O 1.0794(4) 0.2324(2) 0.68148(15) 0.0604(12) Uani 1 1 d .
O28 O 2.1711(4) 0.2162(2) 0.37841(16) 0.0622(12) Uani 1 1 d .
O29 O 1.1604(12) 0.7492(6) -0.0701(3) 0.095(4) Uani 0.50 1 d P

loop_
_atom_site_aniso_label
_atom_site_aniso_U_11
_atom_site_aniso_U_22
_atom_site_aniso_U_33
_atom_site_aniso_U_23
_atom_site_aniso_U_13
_atom_site_aniso_U_12
C1 0.043(4) 0.032(3) 0.033(3) -0.011(2) -0.003(3) 0.005(3)
C2 0.054(4) 0.027(3) 0.031(3) -0.001(2) -0.018(3) 0.005(3)
C3 0.024(3) 0.044(3) 0.023(2) 0.000(2) -0.003(2) 0.009(3)
C4 0.046(4) 0.054(4) 0.034(3) -0.007(3) -0.003(3) 0.014(3)
C5 0.029(3) 0.044(3) 0.032(3) 0.003(2) -0.009(2) 0.009(3)
C6 0.022(3) 0.041(3) 0.035(3) -0.010(2) -0.007(2) -0.001(2)
C7 0.030(3) 0.031(3) 0.030(3) 0.001(2) -0.015(2) 0.006(2)
C8 0.031(3) 0.032(3) 0.030(3) 0.003(2) -0.015(2) 0.006(2)
C9 0.044(4) 0.048(4) 0.027(3) -0.008(3) -0.011(3) 0.019(3)
C10 0.038(3) 0.034(3) 0.029(3) -0.008(2) -0.003(2) 0.002(3)
C11 0.036(3) 0.045(3) 0.019(2) 0.005(2) -0.005(2) 0.011(3)
C12 0.037(3) 0.048(3) 0.023(3) 0.007(2) -0.007(2) 0.007(3)
C13 0.037(3) 0.029(3) 0.035(3) -0.002(2) -0.014(2) 0.005(2)
C14 0.030(3) 0.019(2) 0.022(2) 0.0047(19) -0.014(2) 0.001(2)
C15 0.050(4) 0.044(3) 0.027(3) -0.003(2) -0.001(3) 0.015(3)
C16 0.035(3) 0.046(3) 0.032(3) -0.002(2) -0.008(2) -0.001(3)
C17 0.046(4) 0.051(4) 0.036(3) -0.009(3) -0.004(3) 0.020(3)
C18 0.060(4) 0.058(4) 0.031(3) -0.005(3) -0.015(3) 0.013(3)
C19 0.044(4) 0.057(4) 0.035(3) 0.012(3) -0.016(3) -0.013(3)
C20 0.040(4) 0.059(4) 0.033(3) -0.007(3) -0.002(3) 0.019(3)
C21 0.044(4) 0.042(3) 0.030(3) -0.001(3) -0.005(3) 0.019(3)
C22 0.033(4) 0.059(4) 0.045(3) -0.001(3) -0.009(3) 0.015(3)
C23 0.042(4) 0.042(3) 0.032(3) -0.003(2) -0.003(3) 0.001(3)
C24 0.041(4) 0.039(3) 0.039(3) -0.010(2) -0.003(3) 0.000(3)
C25 0.037(3) 0.040(3) 0.042(3) 0.002(2) -0.016(3) 0.000(3)
C26 0.041(4) 0.055(4) 0.035(3) 0.014(3) -0.020(3) 0.009(3)
C27 0.045(4) 0.036(3) 0.028(3) 0.003(2) -0.008(2) 0.001(3)
C28 0.053(4) 0.047(4) 0.027(3) 0.005(3) -0.010(3) 0.013(3)
C29 0.033(3) 0.039(3) 0.047(3) -0.002(3) -0.017(3) 0.000(3)
C30 0.032(4) 0.042(3) 0.036(3) 0.005(2) -0.001(3) 0.008(3)
C31 0.042(4) 0.048(3) 0.025(3) 0.003(2) -0.009(2) 0.008(3)
C32 0.033(3) 0.049(3) 0.033(3) 0.002(2) -0.007(2) 0.010(3)
C33 0.039(4) 0.044(3) 0.034(3) -0.001(2) -0.015(3) 0.001(3)
C34 0.035(3) 0.046(3) 0.027(3) 0.006(2) -0.011(2) 0.001(3)
C35 0.040(4) 0.045(3) 0.033(3) 0.004(2) -0.015(3) 0.006(3)
C36 0.036(4) 0.054(4) 0.042(3) 0.008(3) -0.021(3) 0.008(3)
C37 0.044(4) 0.043(3) 0.028(3) -0.002(2) -0.019(2) 0.004(3)
C38 0.040(4) 0.060(4) 0.028(3) 0.006(3) -0.007(3) 0.006(3)
C39 0.038(3) 0.049(3) 0.029(3) -0.004(2) -0.014(2) 0.006(3)
C40 0.042(4) 0.045(3) 0.030(3) 0.002(2) -0.011(3) 0.004(3)
C41 0.040(4) 0.057(4) 0.035(3) 0.003(3) -0.011(3) 0.020(3)
C42 0.051(4) 0.056(4) 0.045(4) 0.009(3) -0.017(3) 0.001(3)
C43 0.035(3) 0.043(3) 0.042(3) -0.003(3) -0.018(3) 0.002(3)
C44 0.046(4) 0.027(3) 0.038(3) 0.006(2) -0.028(3) -0.007(3)
C45 0.047(4) 0.056(4) 0.032(3) 0.001(3) -0.018(3) 0.013(3)
C46 0.036(4) 0.045(3) 0.027(3) 0.007(2) 0.000(2) 0.007(3)
C47 0.025(3) 0.061(4) 0.046(3) 0.007(3) -0.010(3) 0.006(3)
C48 0.038(4) 0.064(4) 0.030(3) 0.001(3) -0.008(3) 0.010(3)
C49 0.046(4) 0.052(4) 0.041(3) -0.003(3) -0.014(3) 0.013(3)
C50 0.034(3) 0.041(3) 0.033(3) 0.002(2) -0.015(2) -0.007(3)
C51 0.037(3) 0.043(3) 0.043(3) 0.004(3) -0.021(3) -0.007(3)
C52 0.024(3) 0.038(3) 0.020(2) 0.015(2) -0.010(2) 0.004(2)
C53 0.057(4) 0.051(4) 0.044(3) -0.008(3) 0.004(3) 0.010(3)
C54 0.038(4) 0.049(3) 0.028(3) 0.005(2) -0.009(2) 0.010(3)
C55 0.051(4) 0.060(4) 0.044(3) -0.012(3) 0.003(3) 0.015(3)
C56 0.056(4) 0.049(4) 0.060(4) 0.014(3) -0.032(3) -0.012(3)
C57 0.068(5) 0.060(4) 0.049(4) -0.023(3) 0.016(3) -0.009(4)
C58 0.033(3) 0.038(3) 0.031(3) 0.002(2) -0.017(2) 0.002(2)
C59 0.079(5) 0.053(4) 0.053(4) -0.013(3) -0.035(4) 0.008(4)
C60 0.030(3) 0.055(4) 0.036(3) 0.015(3) -0.009(2) -0.004(3)
C61 0.042(4) 0.065(4) 0.042(3) -0.011(3) -0.018(3) 0.024(3)
C62 0.044(4) 0.057(4) 0.034(3) 0.006(3) -0.008(3) 0.013(3)
C63 0.054(4) 0.054(4) 0.052(4) -0.019(3) 0.009(3) 0.007(3)
C64 0.036(4) 0.048(4) 0.075(4) -0.034(3) 0.004(3) 0.000(3)
C65 0.043(4) 0.064(4) 0.032(3) 0.004(3) -0.012(3) 0.011(3)
C66 0.040(4) 0.085(5) 0.045(4) -0.010(3) -0.012(3) 0.032(4)
C67 0.036(3) 0.034(3) 0.023(3) 0.000(2) -0.006(2) 0.003(3)
C68 0.036(3) 0.051(4) 0.036(3) 0.006(3) -0.020(3) 0.000(3)
C69 0.034(3) 0.042(3) 0.042(3) -0.004(3) -0.015(3) 0.002(3)
C70 0.040(4) 0.053(4) 0.040(3) 0.001(3) -0.011(3) 0.011(3)
C71 0.039(4) 0.052(4) 0.053(4) -0.021(3) 0.007(3) -0.004(3)
C72 0.033(4) 0.069(4) 0.064(4) -0.037(3) -0.002(3) 0.002(3)
C73 0.054(4) 0.057(4) 0.044(3) -0.005(3) -0.019(3) 0.009(3)
C74 0.041(4) 0.045(3) 0.033(3) 0.004(2) -0.012(3) 0.002(3)
C75 0.035(4) 0.059(4) 0.041(3) 0.010(3) -0.012(3) 0.002(3)
C76 0.051(4) 0.050(4) 0.033(3) -0.003(3) -0.011(3) 0.015(3)
C77 0.056(4) 0.055(4) 0.028(3) -0.004(3) -0.015(3) -0.001(3)
C78 0.050(4) 0.040(3) 0.045(3) 0.007(3) -0.030(3) -0.009(3)
C79 0.053(4) 0.041(4) 0.074(5) -0.001(3) -0.025(4) 0.004(3)
C80 0.050(4) 0.032(3) 0.054(4) 0.006(3) -0.028(3) 0.004(3)
C81 0.036(4) 0.044(3) 0.042(3) 0.010(3) -0.016(3) -0.009(3)
C82 0.090(6) 0.045(4) 0.084(5) -0.015(4) -0.032(5) 0.008(4)
C83 0.058(4) 0.056(4) 0.041(3) -0.022(3) 0.007(3) 0.002(3)
C84 0.052(4) 0.038(3) 0.056(4) -0.003(3) -0.028(3) 0.011(3)
C85 0.048(4) 0.058(4) 0.068(4) -0.029(3) 0.019(3) -0.004(3)
C86 0.066(5) 0.046(4) 0.049(4) -0.013(3) 0.008(3) -0.004(3)
C87 0.054(4) 0.060(4) 0.040(3) -0.011(3) -0.024(3) 0.023(3)
C88 0.090(6) 0.057(4) 0.075(5) -0.027(4) -0.021(4) 0.012(4)
C89 0.050(4) 0.061(4) 0.041(3) -0.012(3) 0.007(3) -0.003(3)
C90 0.041(4) 0.045(3) 0.049(3) 0.009(3) -0.022(3) -0.004(3)
C91 0.042(4) 0.105(6) 0.053(4) 0.016(4) -0.015(3) 0.012(4)
C92 0.082(6) 0.067(5) 0.056(4) -0.017(3) -0.039(4) 0.020(4)
C93 0.080(6) 0.066(5) 0.061(4) -0.025(4) -0.027(4) 0.001(4)
C94 0.073(5) 0.060(4) 0.050(4) -0.019(3) -0.032(3) 0.009(4)
C95 0.047(4) 0.048(4) 0.046(3) 0.007(3) -0.027(3) 0.003(3)
C96 0.050(5) 0.093(5) 0.033(3) 0.016(3) -0.006(3) 0.007(4)
C97 0.047(4) 0.087(5) 0.037(3) -0.004(3) -0.012(3) 0.030(4)
C98 0.056(4) 0.038(3) 0.065(4) 0.006(3) -0.026(3) 0.008(3)
C99 0.039(4) 0.046(3) 0.053(4) -0.015(3) 0.001(3) -0.011(3)
C100 0.045(4) 0.060(4) 0.033(3) 0.007(3) -0.010(3) 0.002(3)
C101 0.064(5) 0.046(4) 0.042(3) -0.004(3) -0.014(3) 0.014(3)
C102 0.071(5) 0.076(5) 0.035(3) -0.007(3) -0.014(3) 0.040(4)
C103 0.044(4) 0.041(3) 0.041(3) 0.004(3) -0.018(3) 0.001(3)
C104 0.042(4) 0.043(3) 0.037(3) -0.003(2) -0.005(3) 0.003(3)
C105 0.058(4) 0.042(3) 0.045(3) -0.001(3) -0.029(3) 0.013(3)
C106 0.036(4) 0.049(4) 0.046(3) -0.019(3) 0.012(3) 0.003(3)
C107 0.054(4) 0.049(4) 0.066(4) -0.032(3) 0.006(3) -0.011(3)
C108 0.096(6) 0.064(5) 0.071(5) -0.026(4) -0.035(5) 0.014(4)
C109 0.079(5) 0.040(3) 0.055(4) -0.022(3) 0.009(4) -0.008(4)
C110 0.067(5) 0.075(5) 0.045(4) -0.009(3) -0.022(3) 0.027(4)
C111 0.083(6) 0.086(5) 0.041(4) -0.023(3) -0.033(4) 0.037(4)
C112 0.112(7) 0.093(6) 0.069(5) -0.044(5) -0.056(5) 0.043(5)
C113 0.080(5) 0.086(5) 0.045(4) -0.026(4) -0.032(4) 0.047(4)
C114 0.077(5) 0.078(5) 0.034(3) -0.013(3) -0.027(3) 0.040(4)
C115 0.118(7) 0.075(5) 0.059(4) -0.027(4) -0.041(5) 0.044(5)
C116 0.082(6) 0.049(4) 0.057(4) -0.021(3) -0.027(4) 0.015(4)
C117 0.066(5) 0.046(4) 0.082(5) -0.026(4) -0.027(4) 0.012(3)
C118 0.050(4) 0.066(4) 0.039(3) 0.011(3) -0.012(3) -0.006(3)
C119 0.046(4) 0.047(4) 0.058(4) -0.023(3) 0.007(3) -0.004(3)
C120 0.052(4) 0.038(3) 0.055(4) 0.017(3) -0.031(3) -0.012(3)
Cd1 0.0350(2) 0.0352(2) 0.02295(18) -0.00219(15) -0.00786(16) 0.00901(17)
Cd2 0.0335(2) 0.0357(2) 0.02233(18) -0.00272(15) -0.00919(16) 0.01030(17)
Cd3 0.0335(2) 0.0367(2) 0.02244(18) -0.00324(15) -0.01035(16) 0.00855(17)
Cd4 0.0315(2) 0.0372(2) 0.02358(18) -0.00348(15) -0.00918(16) 0.00964(17)
N1 0.036(3) 0.050(3) 0.033(2) 0.003(2) -0.014(2) 0.011(2)
N2 0.049(3) 0.049(3) 0.033(2) 0.005(2) -0.015(2) 0.023(2)
N3 0.027(3) 0.039(2) 0.025(2) 0.0001(18) -0.0040(18) 0.004(2)
N4 0.035(3) 0.037(2) 0.027(2) -0.0001(18) -0.012(2) 0.013(2)
N5 0.036(3) 0.041(3) 0.030(2) -0.001(2) -0.011(2) 0.004(2)
N6 0.027(3) 0.037(2) 0.034(2) 0.0073(19) -0.0075(19) -0.005(2)
N7 0.045(3) 0.071(4) 0.040(3) 0.026(3) -0.021(2) -0.012(3)
N8 0.041(3) 0.049(3) 0.030(2) 0.002(2) -0.014(2) 0.001(2)
N9 0.038(3) 0.046(3) 0.026(2) 0.0036(19) -0.010(2) 0.005(2)
N10 0.036(3) 0.056(3) 0.041(3) 0.016(2) -0.014(2) -0.003(2)
N11 0.040(3) 0.039(3) 0.028(2) 0.0028(19) -0.014(2) 0.007(2)
N12 0.039(3) 0.041(3) 0.028(2) -0.003(2) -0.012(2) 0.004(2)
N13 0.036(3) 0.035(2) 0.036(2) -0.0022(19) -0.013(2) 0.004(2)
N14 0.034(3) 0.038(2) 0.026(2) 0.0045(18) -0.0122(19) 0.007(2)
N15 0.035(3) 0.069(3) 0.033(3) 0.007(2) -0.011(2) 0.013(3)
N16 0.037(3) 0.044(3) 0.036(3) -0.001(2) -0.013(2) 0.009(2)
O1 0.048(3) 0.064(3) 0.037(2) -0.010(2) 0.001(2) 0.011(2)
O2 0.056(3) 0.050(3) 0.044(2) -0.014(2) 0.001(2) 0.015(2)
O3 0.047(3) 0.061(3) 0.045(2) -0.020(2) 0.005(2) 0.004(2)
O4 0.043(3) 0.061(3) 0.050(3) -0.014(2) 0.004(2) 0.013(2)
O5 0.055(3) 0.051(2) 0.044(2) -0.0172(19) 0.003(2) -0.019(2)
O6 0.037(2) 0.047(2) 0.044(2) -0.0173(18) -0.0020(19) 0.0057(18)
O7 0.046(3) 0.044(2) 0.036(2) -0.0147(17) 0.0018(19) 0.0007(19)
O8 0.036(2) 0.041(2) 0.042(2) -0.0114(17) 0.0002(18) -0.0040(19)
O9 0.035(2) 0.044(2) 0.0326(19) -0.0085(16) 0.0040(18) 0.0033(18)
O10 0.042(2) 0.042(2) 0.037(2) -0.0126(17) -0.0061(18) -0.001(2)
O11 0.043(3) 0.050(2) 0.038(2) -0.0174(18) 0.0046(18) -0.001(2)
O12 0.035(2) 0.044(2) 0.045(2) -0.0130(18) -0.0049(19) 0.0044(18)
O13 0.058(3) 0.070(3) 0.039(2) -0.025(2) 0.000(2) 0.010(2)
O14 0.063(3) 0.071(3) 0.051(3) -0.022(2) 0.008(2) 0.007(3)
O15 0.036(3) 0.068(3) 0.053(3) -0.018(2) 0.000(2) 0.003(2)
O16 0.043(3) 0.051(2) 0.035(2) -0.0061(18) 0.0044(18) 0.014(2)
O17 0.041(3) 0.056(3) 0.042(2) 0.0117(19) -0.012(2) -0.003(2)
O18 0.088(4) 0.102(4) 0.085(4) 0.048(3) -0.057(3) -0.048(4)
O19 0.069(3) 0.104(4) 0.035(2) -0.009(2) -0.019(2) 0.043(3)
O20 0.038(3) 0.078(3) 0.060(3) 0.024(2) -0.008(2) 0.002(2)
O21 0.058(4) 0.127(5) 0.059(3) 0.019(3) -0.026(3) -0.023(3)
O22 0.040(3) 0.056(3) 0.047(2) 0.011(2) -0.016(2) 0.000(2)
O23 0.036(3) 0.124(4) 0.037(2) 0.022(3) 0.002(2) 0.019(3)
O24 0.054(3) 0.111(4) 0.034(2) -0.009(2) -0.015(2) 0.027(3)
O25 0.061(3) 0.072(3) 0.051(3) -0.003(2) -0.004(2) -0.025(3)
O26 0.062(3) 0.061(3) 0.051(3) -0.013(2) -0.020(2) -0.003(2)
O27 0.058(3) 0.076(3) 0.050(3) -0.016(2) 0.001(2) -0.023(3)
O28 0.051(3) 0.076(3) 0.062(3) -0.017(2) -0.009(2) -0.010(2)
O29 0.139(11) 0.123(9) 0.050(6) -0.056(6) -0.032(6) -0.031(8)

loop_
_atom_type_symbol
_atom_type_description
_atom_type_scat_dispersion_real
_atom_type_scat_dispersion_imag
_atom_type_scat_source
C C 0.0033 0.0016 'International Tables Vol C Tables 4.2.6.8 and 6.1.1.4'
H H 0.0000 0.0000 'International Tables Vol C Tables 4.2.6.8 and 6.1.1.4'
O O 0.0106 0.0060 'International Tables Vol C Tables 4.2.6.8 and 6.1.1.4'
N N 0.0061 0.0033 'International Tables Vol C Tables 4.2.6.8 and 6.1.1.4'
Cd Cd -0.8075 1.2024 'International Tables Vol C Tables 4.2.6.8 and 6.1.1.4'

loop_
_geom_angle_atom_site_label_1
_geom_angle_atom_site_label_2
_geom_angle_atom_site_label_3
_geom_angle
_geom_angle_site_symmetry_1
_geom_angle_site_symmetry_3
C106 C1 C119 118.4(5) . .
C106 C1 C67 119.5(5) . .
C119 C1 C67 122.0(5) . .
O10 C2 O9 122.8(5) . .
O10 C2 C6 119.1(5) . .
O9 C2 C6 118.0(5) . .
O12 C3 O11 119.6(5) . .
O12 C3 C24 120.8(5) . .
O11 C3 C24 119.5(5) . .
O13 C4 O14 121.5(6) . .
O13 C4 C17 121.5(7) . .
O14 C4 C17 116.9(6) . .
O13 C4 Cd3 58.7(3) . .
O14 C4 Cd3 62.8(3) . .
C17 C4 Cd3 175.6(4) . .
C51 C5 C81 117.9(5) . .
C51 C5 N6 123.3(5) . .
C81 C5 N6 118.8(5) . .
C107 C6 C64 116.5(5) . .
C107 C6 C2 122.8(5) . .
C64 C6 C2 120.7(5) . .
C56 C7 N11 123.6(5) . .
C56 C7 C60 116.7(5) . .
N11 C7 C60 119.7(5) . .
C16 C8 C48 116.9(5) . .
C16 C8 N14 117.8(5) . .
C48 C8 N14 125.3(5) . .
O15 C9 O16 123.7(5) . .
O15 C9 C23 119.8(5) . .
O16 C9 C23 116.4(6) . .
O15 C9 Cd4 65.6(3) . .
O16 C9 Cd4 58.1(3) . .
C23 C9 Cd4 174.5(5) . .
C71 C10 C99 118.8(5) . .
C71 C10 C11 121.4(5) . .
C99 C10 C11 119.9(5) . .
O5 C11 O6 121.8(5) . .
O5 C11 C10 120.9(5) . .
O6 C11 C10 117.3(5) . .
C103 C12 C31 120.9(5) . .
C103 C12 C30 118.5(5) . .
C31 C12 C30 120.5(5) . .
C32 C13 C62 116.5(5) . .
C32 C13 N3 118.3(5) . .
C62 C13 N3 125.2(5) . .
O22 C14 N11 121.3(4) . .
O22 C14 C58 124.4(5) . .
N11 C14 C58 114.2(4) . .
C63 C15 C89 119.1(5) . .
C63 C15 C28 121.4(6) . .
C89 C15 C28 119.5(6) . .
C27 C16 C8 119.5(5) . .
C27 C16 H16 120.2 . .
C8 C16 H16 120.2 . .
C53 C17 C109 119.0(6) . .
C53 C17 C4 122.6(6) . .
C109 C17 C4 118.4(6) . .
C36 C18 C49 120.1(6) . .
C36 C18 H18 120.0 . .
C49 C18 H18 120.0 . .
C118 C19 C91 118.4(5) . .
C118 C19 N7 120.7(5) . .
C91 C19 N7 120.8(6) . .
C83 C20 C86 119.0(5) . .
C83 C20 C21 120.2(6) . .
C86 C20 C21 120.8(6) . .
O3 C21 O4 123.1(5) . .
O3 C21 C20 118.8(6) . .
O4 C21 C20 118.1(6) . .
O3 C21 Cd2 61.2(3) . .
O4 C21 Cd2 61.9(3) . .
C20 C21 Cd2 176.0(4) . .
N4 C22 C62 124.7(6) . .
N4 C22 H22 117.6 . .
C62 C22 H22 117.6 . .
C55 C23 C57 120.2(6) . .
C55 C23 C9 121.8(5) . .
C57 C23 C9 118.0(6) . .
C85 C24 C72 119.0(5) . .
C85 C24 C3 121.0(5) . .
C72 C24 C3 120.0(5) . .
C68 C25 C43 118.9(5) . .
C68 C25 C98 123.8(5) . .
C43 C25 C98 117.3(5) . .
C66 C26 C114 116.8(5) . .
C66 C26 N2 118.9(5) . .
C114 C26 N2 124.3(5) . .
N13 C27 C16 124.5(5) . .
N13 C27 H27 117.7 . .
C16 C27 H27 117.7 . .
O2 C28 O1 123.2(6) . .
O2 C28 C15 118.2(6) . .
O1 C28 C15 118.6(6) . .
O2 C28 Cd1 60.3(3) . .
O1 C28 Cd1 63.0(3) . .
C15 C28 Cd1 176.7(4) . .
C69 C29 C94 118.4(5) . .
C69 C29 C58 118.8(5) . .
C94 C29 C58 122.8(5) . .
O20 C30 N3 123.5(5) . .
O20 C30 C12 120.3(5) . .
N3 C30 C12 115.9(5) . .
C73 C31 C12 123.6(5) . .
C73 C31 C40 117.6(5) . .
C12 C31 C40 118.8(5) . .
C35 C32 C13 120.3(5) . .
C35 C32 H32 119.8 . .
C13 C32 H32 119.8 . .
C100 C33 C47 119.1(5) . .
C100 C33 N10 119.9(5) . .
C47 C33 N10 120.9(5) . .
C84 C34 C39 120.9(5) . .
C84 C34 C46 117.5(5) . .
C39 C34 C46 121.5(5) . .
N4 C35 C32 123.5(5) . .
N4 C35 H35 118.2 . .
C32 C35 H35 118.2 . .
C18 C36 C69 120.9(5) . .
C18 C36 C78 119.3(5) . .
C69 C36 C78 119.6(5) . .
C61 C37 C111 117.4(5) . .
C61 C37 N15 118.2(5) . .
C111 C37 N15 124.3(5) . .
N9 C38 C47 124.3(5) . .
N9 C38 H38 117.9 . .
C47 C38 H38 117.9 . .
C76 C39 C34 118.9(5) . .
C76 C39 C92 118.4(5) . .
C34 C39 C92 122.5(5) . .
C101 C40 C31 119.3(6) . .
C101 C40 C54 122.1(5) . .
C31 C40 C54 118.6(5) . .
N13 C41 C48 124.6(5) . .
N13 C41 H41 117.7 . .
C48 C41 H41 117.7 . .
N8 C42 C118 122.6(6) . .
N8 C42 H42 118.7 . .
C118 C42 H42 118.7 . .
C59 C43 C25 119.5(5) . .
C59 C43 C50 121.5(5) . .
C25 C43 C50 119.0(5) . .
O18 C44 N7 122.9(5) . .
O18 C44 C68 123.0(5) . .
N7 C44 C68 113.5(5) . .
O19 C45 N2 124.1(5) . .
O19 C45 C54 122.1(5) . .
N2 C45 C54 113.8(5) . .
O23 C46 N14 122.3(5) . .
O23 C46 C34 121.9(5) . .
N14 C46 C34 115.8(5) . .
C38 C47 C33 117.7(5) . .
C38 C47 H47 121.1 . .
C33 C47 H47 121.1 . .
C41 C48 C8 119.0(5) . .
C41 C48 H48 120.5 . .
C8 C48 H48 120.5 . .
C58 C49 C18 120.9(6) . .
C58 C49 H49 119.5 . .
C18 C49 H49 119.5 . .
C104 C50 C43 120.6(5) . .
C104 C50 C52 117.5(5) . .
C43 C50 C52 121.5(5) . .
C5 C51 C80 118.7(5) . .
C5 C51 H51 120.6 . .
C80 C51 H51 120.6 . .
O17 C52 N6 122.6(4) . .
O17 C52 C50 122.2(5) . .
N6 C52 C50 114.1(4) . .
C17 C53 C55 120.8(7) . .
C17 C53 H53 119.6 . .
C55 C53 H53 119.6 . .
C95 C54 C40 120.9(5) . .
C95 C54 C45 119.2(6) . .
C40 C54 C45 119.9(5) . .
C23 C55 C53 120.3(6) . .
C23 C55 H55 119.9 . .
C53 C55 H55 119.9 . .
C7 C56 C120 119.7(6) . .
C7 C56 H56 120.2 . .
C120 C56 H56 120.2 . .
C109 C57 C23 118.0(6) . .
C109 C57 H57 121.0 . .
C23 C57 H57 121.0 . .
C49 C58 C29 120.3(5) . .
C49 C58 C14 119.9(5) . .
C29 C58 C14 119.6(5) . .
C108 C59 C43 120.6(6) . .
C108 C59 H59 119.7 . .
C43 C59 H59 119.7 . .
C75 C60 C7 119.6(5) . .
C75 C60 H60 120.2 . .
C7 C60 H60 120.2 . .
C37 C61 C87 119.6(5) . .
C37 C61 H61 120.2 . .
C87 C61 H61 120.2 . .
C22 C62 C13 119.4(5) . .
C22 C62 H62 120.3 . .
C13 C62 H62 120.3 . .
C15 C63 C86 121.7(6) . .
C15 C63 H63 119.2 . .
C86 C63 H63 119.2 . .
C6 C64 C72 121.7(6) . .
C6 C64 H64 119.1 . .
C72 C64 H64 119.1 . .
O24 C65 N15 122.2(5) . .
O24 C65 C74 123.3(5) . .
N15 C65 C74 114.5(5) . .
C26 C66 C97 120.8(6) . .
C26 C66 H66 119.6 . .
C97 C66 H66 119.6 . .
O7 C67 O8 122.4(5) . .
O7 C67 C1 119.4(5) . .
O8 C67 C1 118.2(5) . .
C77 C68 C25 120.8(5) . .
C77 C68 C44 118.4(5) . .
C25 C68 C44 120.8(5) . .
C29 C69 C36 119.0(5) . .
C29 C69 C79 118.9(5) . .
C36 C69 C79 122.1(5) . .
N9 C70 C100 122.2(6) . .
N9 C70 H70 118.9 . .
C100 C70 H70 118.9 . .
C119 C71 C10 120.9(6) . .
C119 C71 H71 119.6 . .
C10 C71 H71 119.6 . .
C24 C72 C64 119.6(6) . .
C24 C72 H72 120.2 . .
C64 C72 H72 120.2 . .
C93 C73 C31 121.0(6) . .
C93 C73 H73 119.5 . .
C31 C73 H73 119.5 . .
C105 C74 C76 119.5(5) . .
C105 C74 C65 119.9(5) . .
C76 C74 C65 120.6(5) . .
N12 C75 C60 122.9(6) . .
N12 C75 H75 118.5 . .
C60 C75 H75 118.5 . .
C110 C76 C39 118.9(6) . .
C110 C76 C74 122.0(5) . .
C39 C76 C74 119.1(5) . .
C68 C77 C104 119.9(5) . .
C68 C77 H77 120.1 . .
C104 C77 H77 120.1 . .
O21 C78 N10 125.1(5) . .
O21 C78 C36 121.9(6) . .
N10 C78 C36 112.9(5) . .
C117 C79 C69 121.2(6) . .
C117 C79 H79 119.4 . .
C69 C79 H79 119.4 . .
N5 C80 C51 123.8(5) . .
N5 C80 H80 118.1 . .
C51 C80 H80 118.1 . .
C90 C81 C5 118.0(5) . .
C90 C81 H81 121.0 . .
C5 C81 H81 121.0 . .
C98 C82 C108 119.5(6) . .
C98 C82 H82 120.3 . .
C108 C82 H82 120.3 . .
C20 C83 C89 121.6(6) . .
C20 C83 H83 119.2 . .
C89 C83 H83 119.2 . .
C34 C84 C105 120.2(6) . .
C34 C84 H84 119.9 . .
C105 C84 H84 119.9 . .
C24 C85 C107 121.0(6) . .
C24 C85 H85 119.5 . .
C107 C85 H85 119.5 . .
C20 C86 C63 120.1(7) . .
C20 C86 H86 120.0 . .
C63 C86 H86 120.0 . .
N16 C87 C61 123.3(6) . .
N16 C87 H87 118.3 . .
C61 C87 H87 118.3 . .
C94 C88 C117 121.3(7) . .
C94 C88 H88 119.4 . .
C117 C88 H88 119.4 . .
C83 C89 C15 118.5(6) . .
C83 C89 H89 120.7 . .
C15 C89 H89 120.7 . .
N5 C90 C81 124.5(6) . .
N5 C90 H90 117.8 . .
C81 C90 H90 117.8 . .
C96 C91 C19 118.6(7) . .
C96 C91 H91 120.7 . .
C19 C91 H91 120.7 . .
C112 C92 C39 120.4(7) . .
C112 C92 H92 119.8 . .
C39 C92 H92 119.8 . .
C73 C93 C116 121.6(7) . .
C73 C93 H93 119.2 . .
C116 C93 H93 119.2 . .
C88 C94 C29 120.5(6) . .
C88 C94 H94 119.8 . .
C29 C94 H94 119.8 . .
C54 C95 C103 120.1(6) . .
C54 C95 H95 119.9 . .
C103 C95 H95 119.9 . .
N8 C96 C91 123.9(6) . .
N8 C96 H96 118.0 . .
C91 C96 H96 118.0 . .
N1 C97 C66 123.3(6) . .
N1 C97 H97 118.3 . .
C66 C97 H97 118.3 . .
C82 C98 C25 122.1(6) . .
C82 C98 H98 118.9 . .
C25 C98 H98 118.9 . .
C106 C99 C10 119.7(6) . .
C106 C99 H99 120.1 . .
C10 C99 H99 120.1 . .
C33 C100 C70 119.4(5) . .
C33 C100 H100 120.3 . .
C70 C100 H100 120.3 . .
C116 C101 C40 120.5(6) . .
C116 C101 H101 119.7 . .
C40 C101 H101 119.7 . .
N1 C102 C114 125.7(6) . .
N1 C102 H102 117.1 . .
C114 C102 H102 117.1 . .
C12 C103 C95 120.6(6) . .
C12 C103 H103 119.7 . .
C95 C103 H103 119.7 . .
C50 C104 C77 120.8(5) . .
C50 C104 H104 119.6 . .
C77 C104 H104 119.6 . .
C74 C105 C84 121.3(6) . .
C74 C105 H105 119.3 . .
C84 C105 H105 119.3 . .
C1 C106 C99 121.2(5) . .
C1 C106 H106 119.4 . .
C99 C106 H106 119.4 . .
C6 C107 C85 122.1(6) . .
C6 C107 H107 119.0 . .
C85 C107 H107 119.0 . .
C59 C108 C82 121.0(7) . .
C59 C108 H108 119.5 . .
C82 C108 H108 119.5 . .
C17 C109 C57 121.6(6) . .
C17 C109 H109 119.2 . .
C57 C109 H109 119.2 . .
C115 C110 C76 121.0(6) . .
C115 C110 H110 119.5 . .
C76 C110 H110 119.5 . .
C113 C111 C37 118.7(6) . .
C113 C111 H111 120.7 . .
C37 C111 H111 120.7 . .
C92 C112 C115 121.9(7) . .
C92 C112 H112 119.0 . .
C115 C112 H112 119.0 . .
N16 C113 C111 125.6(6) . .
N16 C113 H113 117.2 . .
C111 C113 H113 117.2 . .
C102 C114 C26 118.5(6) . .
C102 C114 H114 120.7 . .
C26 C114 H114 120.7 . .
C110 C115 C112 119.3(7) . .
C110 C115 H115 120.3 . .
C112 C115 H115 120.3 . .
C101 C116 C93 120.0(6) . .
C101 C116 H116 120.0 . .
C93 C116 H116 120.0 . .
C79 C117 C88 119.8(6) . .
C79 C117 H117 120.1 . .
C88 C117 H117 120.1 . .
C19 C118 C42 119.4(6) . .
C19 C118 H118 120.3 . .
C42 C118 H118 120.3 . .
C71 C119 C1 120.9(6) . .
C71 C119 H119 119.5 . .
C1 C119 H119 119.5 . .
N12 C120 C56 124.1(6) . .
N12 C120 H120 118.0 . .
C56 C120 H120 118.0 . .
O25 Cd1 O6 133.63(15) . .
O25 Cd1 N13 90.70(16) . .
O6 Cd1 N13 91.47(14) . .
O25 Cd1 N1 85.21(17) . .
O6 Cd1 N1 92.89(15) . .
N13 Cd1 N1 175.39(16) . .
O25 Cd1 O2 141.51(16) . .
O6 Cd1 O2 84.68(14) . .
N13 Cd1 O2 91.93(15) . .
N1 Cd1 O2 89.97(15) . .
O25 Cd1 O1 87.40(17) . .
O6 Cd1 O1 138.92(15) . .
N13 Cd1 O1 89.52(14) . .
N1 Cd1 O1 88.18(15) . .
O2 Cd1 O1 54.25(15) . .
O25 Cd1 O5 81.65(15) . .
O6 Cd1 O5 51.98(13) . .
N13 Cd1 O5 92.34(14) . .
N1 Cd1 O5 89.17(14) . .
O2 Cd1 O5 136.53(14) . .
O1 Cd1 O5 168.92(15) . .
O25 Cd1 C28 114.45(19) . .
O6 Cd1 C28 111.77(18) . .
N13 Cd1 C28 91.82(16) . .
N1 Cd1 C28 87.95(16) . .
O2 Cd1 C28 27.10(17) . .
O1 Cd1 C28 27.18(17) . .
O5 Cd1 C28 163.32(18) . .
N9 Cd2 N5 176.07(16) . .
N9 Cd2 O26 85.25(16) . .
N5 Cd2 O26 95.23(16) . .
N9 Cd2 O3 92.73(15) . .
N5 Cd2 O3 89.37(15) . .
O26 Cd2 O3 140.44(15) . .
N9 Cd2 O9 90.13(15) . 1_554
N5 Cd2 O9 86.73(14) . 1_554
O26 Cd2 O9 134.02(14) . 1_554
O3 Cd2 O9 85.41(14) . 1_554
N9 Cd2 O4 90.12(15) . .
N5 Cd2 O4 93.80(15) . .
O26 Cd2 O4 86.48(16) . .
O3 Cd2 O4 53.98(15) . .
O9 Cd2 O4 139.35(15) 1_554 .
N9 Cd2 O10 87.55(14) . 1_554
N5 Cd2 O10 88.69(14) . 1_554
O26 Cd2 O10 80.70(14) . 1_554
O3 Cd2 O10 138.78(14) . 1_554
O9 Cd2 O10 53.37(13) 1_554 1_554
O4 Cd2 O10 167.11(15) . 1_554
N9 Cd2 C21 91.04(16) . .
N5 Cd2 C21 92.33(15) . .
O26 Cd2 C21 113.70(18) . .
O3 Cd2 C21 26.74(17) . .
O9 Cd2 C21 112.10(18) 1_554 .
O4 Cd2 C21 27.25(17) . .
O10 Cd2 C21 165.38(18) 1_554 .
N12 Cd3 N8 176.77(17) . 1_746
N12 Cd3 O28 94.86(17) . .
N8 Cd3 O28 88.05(17) 1_746 .
N12 Cd3 O13 89.52(16) . .
N8 Cd3 O13 89.29(16) 1_746 .
O28 Cd3 O13 137.62(16) . .
N12 Cd3 O8 88.76(14) . 1_745
N8 Cd3 O8 90.02(15) 1_746 1_745
O28 Cd3 O8 86.24(15) . 1_745
O13 Cd3 O8 136.06(15) . 1_745
N12 Cd3 O7 86.36(15) . 1_745
N8 Cd3 O7 90.51(15) 1_746 1_745
O28 Cd3 O7 139.70(14) . 1_745
O13 Cd3 O7 82.60(14) . 1_745
O8 Cd3 O7 53.48(13) 1_745 1_745
N12 Cd3 O14 92.72(15) . .
N8 Cd3 O14 89.00(16) 1_746 .
O28 Cd3 O14 83.77(17) . .
O13 Cd3 O14 53.88(16) . .
O8 Cd3 O14 169.99(16) 1_745 .
O7 Cd3 O14 136.48(16) 1_745 .
N12 Cd3 C4 91.64(16) . .
N8 Cd3 C4 88.61(17) 1_746 .
O28 Cd3 C4 111.50(19) . .
O13 Cd3 C4 26.13(18) . .
O8 Cd3 C4 162.14(18) 1_745 .
O7 Cd3 C4 108.72(18) 1_745 .
O14 Cd3 C4 27.77(18) . .
N16 Cd4 O27 85.58(17) . .
N16 Cd4 N4 175.62(17) . 1_746
O27 Cd4 N4 90.04(17) . 1_746
N16 Cd4 O16 93.77(15) . .
O27 Cd4 O16 134.57(15) . .
N4 Cd4 O16 89.13(14) 1_746 .
N16 Cd4 O12 90.80(15) . .
O27 Cd4 O12 135.44(14) . .
N4 Cd4 O12 92.49(14) 1_746 .
O16 Cd4 O12 89.96(14) . .
N16 Cd4 O11 89.77(15) . .
O27 Cd4 O11 82.70(15) . .
N4 Cd4 O11 89.90(14) 1_746 .
O16 Cd4 O11 142.72(14) . .
O12 Cd4 O11 52.85(13) . .
N16 Cd4 O15 89.77(15) . .
O27 Cd4 O15 80.79(16) . .
N4 Cd4 O15 89.30(14) 1_746 .
O16 Cd4 O15 53.78(15) . .
O12 Cd4 O15 143.69(15) . .
O11 Cd4 O15 163.46(15) . .
N16 Cd4 C9 92.24(16) . .
O27 Cd4 C9 107.39(19) . .
N4 Cd4 C9 88.84(15) 1_746 .
O16 Cd4 C9 27.18(17) . .
O12 Cd4 C9 117.14(18) . .
O11 Cd4 C9 169.84(18) . .
O15 Cd4 C9 26.60(16) . .
C102 N1 C97 114.8(5) . .
C102 N1 Cd1 122.9(4) . .
C97 N1 Cd1 122.4(4) . .
C45 N2 C26 127.1(5) . .
C45 N2 H2M 104.7 . .
C26 N2 H2M 125.7 . .
C30 N3 C13 129.1(5) . .
C30 N3 H3M 118.1 . .
C13 N3 H3M 112.7 . .
C22 N4 C35 115.4(4) . .
C22 N4 Cd4 125.6(4) . 1_364
C35 N4 Cd4 118.8(3) . 1_364
C90 N5 C80 117.0(5) . .
C90 N5 Cd2 126.6(4) . .
C80 N5 Cd2 116.4(4) . .
C52 N6 C5 123.4(4) . .
C52 N6 H6M 116.2 . .
C5 N6 H6M 117.5 . .
C44 N7 C19 121.1(5) . .
C44 N7 H7M 120.4 . .
C19 N7 H7M 110.2 . .
C96 N8 C42 116.9(5) . .
C96 N8 Cd3 120.4(4) . 1_364
C42 N8 Cd3 122.7(4) . 1_364
C38 N9 C70 117.3(5) . .
C38 N9 Cd2 120.4(3) . .
C70 N9 Cd2 122.2(4) . .
C78 N10 C33 124.3(5) . .
C78 N10 H10M 138.7 . .
C33 N10 H10M 96.6 . .
C14 N11 C7 126.4(4) . .
C14 N11 H11M 117.9 . .
C7 N11 H11M 114.5 . .
C120 N12 C75 117.1(5) . .
C120 N12 Cd3 117.0(3) . .
C75 N12 Cd3 125.8(4) . .
C27 N13 C41 115.3(4) . .
C27 N13 Cd1 118.3(3) . .
C41 N13 Cd1 126.3(4) . .
C46 N14 C8 130.6(5) . .
C46 N14 H14M 115.8 . .
C8 N14 H14M 113.5 . .
C65 N15 C37 125.9(5) . .
C65 N15 H15M 112.7 . .
C37 N15 H15M 118.7 . .
C113 N16 C87 115.3(5) . .
C113 N16 Cd4 121.1(4) . .
C87 N16 Cd4 122.4(4) . .
C28 O1 Cd1 89.8(4) . .
C28 O2 Cd1 92.6(4) . .
C21 O3 Cd2 92.0(4) . .
C21 O4 Cd2 90.8(3) . .
C11 O5 Cd1 86.0(3) . .
C11 O6 Cd1 100.1(4) . .
C67 O7 Cd3 92.3(3) . 1_365
C67 O8 Cd3 91.8(3) . 1_365
C2 O9 Cd2 93.6(3) . 1_556
C2 O10 Cd2 90.2(3) . 1_556
C3 O11 Cd4 92.2(3) . .
C3 O12 Cd4 95.3(3) . .
C4 O13 Cd3 95.1(4) . .
C4 O14 Cd3 89.4(4) . .
C9 O15 Cd4 87.8(3) . .
C9 O16 Cd4 94.7(4) . .

loop_
_geom_bond_atom_site_label_1
_geom_bond_atom_site_label_2
_geom_bond_distance
_geom_bond_site_symmetry_2
C1 C106 1.378(8) .
C1 C119 1.381(8) .
C1 C67 1.505(7) .
C2 O10 1.245(7) .
C2 O9 1.265(7) .
C2 C6 1.490(7) .
C3 O12 1.247(6) .
C3 O11 1.277(7) .
C3 C24 1.474(7) .
C4 O13 1.219(7) .
C4 O14 1.285(8) .
C4 C17 1.492(8) .
C4 Cd3 2.758(6) .
C5 C51 1.365(8) .
C5 C81 1.404(8) .
C5 N6 1.414(6) .
C6 C107 1.384(8) .
C6 C64 1.396(8) .
C7 C56 1.364(8) .
C7 N11 1.388(6) .
C7 C60 1.400(8) .
C8 C16 1.384(7) .
C8 C48 1.395(8) .
C8 N14 1.397(6) .
C9 O15 1.237(7) .
C9 O16 1.265(7) .
C9 C23 1.525(8) .
C9 Cd4 2.760(6) .
C10 C71 1.381(8) .
C10 C99 1.392(8) .
C10 C11 1.506(7) .
C11 O5 1.252(7) .
C11 O6 1.263(6) .
C12 C103 1.359(8) .
C12 C31 1.422(8) .
C12 C30 1.500(7) .
C13 C32 1.380(7) .
C13 C62 1.389(8) .
C13 N3 1.403(6) .
C14 O22 1.205(6) .
C14 N11 1.385(6) .
C14 C58 1.486(6) .
C15 C63 1.349(9) .
C15 C89 1.411(8) .
C15 C28 1.519(8) .
C16 C27 1.381(7) .
C16 H16 0.9300 .
C17 C53 1.365(9) .
C17 C109 1.366(9) .
C18 C36 1.375(8) .
C18 C49 1.395(8) .
C18 H18 0.9300 .
C19 C118 1.342(9) .
C19 C91 1.384(9) .
C19 N7 1.431(7) .
C20 C83 1.369(9) .
C20 C86 1.371(9) .
C20 C21 1.512(8) .
C21 O3 1.231(7) .
C21 O4 1.252(8) .
C21 Cd2 2.734(6) .
C22 N4 1.336(7) .
C22 C62 1.361(8) .
C22 H22 0.9300 .
C23 C55 1.358(9) .
C23 C57 1.398(8) .
C24 C85 1.366(9) .
C24 C72 1.386(8) .
C25 C68 1.407(8) .
C25 C43 1.420(7) .
C25 C98 1.424(8) .
C26 C66 1.332(8) .
C26 C114 1.400(8) .
C26 N2 1.407(6) .
C27 N13 1.330(7) .
C27 H27 0.9300 .
C28 O2 1.254(7) .
C28 O1 1.257(8) .
C28 Cd1 2.751(6) .
C29 C69 1.411(7) .
C29 C94 1.425(8) .
C29 C58 1.431(8) .
C30 O20 1.246(7) .
C30 N3 1.317(7) .
C31 C73 1.412(9) .
C31 C40 1.422(7) .
C32 C35 1.365(7) .
C32 H32 0.9300 .
C33 C100 1.363(8) .
C33 C47 1.391(8) .
C33 N10 1.415(7) .
C34 C84 1.367(8) .
C34 C39 1.420(8) .
C34 C46 1.498(7) .
C35 N4 1.347(7) .
C35 H35 0.9300 .
C36 C69 1.412(8) .
C36 C78 1.527(7) .
C37 C61 1.367(8) .
C37 C111 1.380(8) .
C37 N15 1.398(7) .
C38 N9 1.319(7) .
C38 C47 1.381(7) .
C38 H38 0.9300 .
C39 C76 1.413(8) .
C39 C92 1.420(8) .
C40 C101 1.421(8) .
C40 C54 1.427(8) .
C41 N13 1.345(7) .
C41 C48 1.375(7) .
C41 H41 0.9300 .
C42 N8 1.340(7) .
C42 C118 1.380(8) .
C42 H42 0.9300 .
C43 C59 1.407(8) .
C43 C50 1.428(8) .
C44 O18 1.186(7) .
C44 N7 1.375(7) .
C44 C68 1.514(7) .
C45 O19 1.214(7) .
C45 N2 1.370(7) .
C45 C54 1.504(7) .
C46 O23 1.222(7) .
C46 N14 1.355(6) .
C47 H47 0.9300 .
C48 H48 0.9300 .
C49 C58 1.363(8) .
C49 H49 0.9300 .
C50 C104 1.363(8) .
C50 C52 1.500(6) .
C51 C80 1.381(7) .
C51 H51 0.9300 .
C52 O17 1.197(6) .
C52 N6 1.382(6) .
C53 C55 1.385(8) .
C53 H53 0.9300 .
C54 C95 1.364(8) .
C55 H55 0.9300 .
C56 C120 1.367(8) .
C56 H56 0.9300 .
C57 C109 1.395(9) .
C57 H57 0.9300 .
C59 C108 1.373(9) .
C59 H59 0.9300 .
C60 C75 1.370(7) .
C60 H60 0.9300 .
C61 C87 1.381(8) .
C61 H61 0.9300 .
C62 H62 0.9300 .
C63 C86 1.386(8) .
C63 H63 0.9300 .
C64 C72 1.405(8) .
C64 H64 0.9300 .
C65 O24 1.217(7) .
C65 N15 1.375(7) .
C65 C74 1.493(8) .
C66 C97 1.389(8) .
C66 H66 0.9300 .
C67 O7 1.238(6) .
C67 O8 1.261(7) .
C68 C77 1.395(8) .
C69 C79 1.417(8) .
C70 N9 1.357(7) .
C70 C100 1.384(8) .
C70 H70 0.9300 .
C71 C119 1.378(8) .
C71 H71 0.9300 .
C72 H72 0.9300 .
C73 C93 1.353(9) .
C73 H73 0.9300 .
C74 C105 1.371(8) .
C74 C76 1.438(8) .
C75 N12 1.324(7) .
C75 H75 0.9300 .
C76 C110 1.407(9) .
C77 C104 1.398(8) .
C77 H77 0.9300 .
C78 O21 1.150(7) .
C78 N10 1.367(8) .
C79 C117 1.369(9) .
C79 H79 0.9300 .
C80 N5 1.327(7) .
C80 H80 0.9300 .
C81 C90 1.374(7) .
C81 H81 0.9300 .
C82 C98 1.364(9) .
C82 C108 1.390(10) .
C82 H82 0.9300 .
C83 C89 1.389(8) .
C83 H83 0.9300 .
C84 C105 1.398(8) .
C84 H84 0.9300 .
C85 C107 1.385(8) .
C85 H85 0.9300 .
C86 H86 0.9300 .
C87 N16 1.349(7) .
C87 H87 0.9300 .
C88 C94 1.367(9) .
C88 C117 1.385(10) .
C88 H88 0.9300 .
C89 H89 0.9300 .
C90 N5 1.307(7) .
C90 H90 0.9300 .
C91 C96 1.368(8) .
C91 H91 0.9300 .
C92 C112 1.327(10) .
C92 H92 0.9300 .
C93 C116 1.384(9) .
C93 H93 0.9300 .
C94 H94 0.9300 .
C95 C103 1.415(7) .
C95 H95 0.9300 .
C96 N8 1.307(8) .
C96 H96 0.9300 .
C97 N1 1.344(7) .
C97 H97 0.9300 .
C98 H98 0.9300 .
C99 C106 1.391(8) .
C99 H99 0.9300 .
C100 H100 0.9300 .
C101 C116 1.354(9) .
C101 H101 0.9300 .
C102 N1 1.311(7) .
C102 C114 1.370(8) .
C102 H102 0.9300 .
C103 H103 0.9300 .
C104 H104 0.9300 .
C105 H105 0.9300 .
C106 H106 0.9300 .
C107 H107 0.9300 .
C108 H108 0.9300 .
C109 H109 0.9300 .
C110 C115 1.353(10) .
C110 H110 0.9300 .
C111 C113 1.370(8) .
C111 H111 0.9300 .
C112 C115 1.403(10) .
C112 H112 0.9300 .
C113 N16 1.311(7) .
C113 H113 0.9300 .
C114 H114 0.9300 .
C115 H115 0.9300 .
C116 H116 0.9300 .
C117 H117 0.9300 .
C118 H118 0.9300 .
C119 H119 0.9300 .
C120 N12 1.320(7) .
C120 H120 0.9300 .
Cd1 O25 2.300(4) .
Cd1 O6 2.335(4) .
Cd1 N13 2.357(4) .
Cd1 N1 2.372(4) .
Cd1 O2 2.392(4) .
Cd1 O1 2.451(4) .
Cd1 O5 2.640(4) .
Cd2 N9 2.312(4) .
Cd2 N5 2.332(4) .
Cd2 O26 2.377(5) .
Cd2 O3 2.398(4) .
Cd2 O9 2.411(4) 1_554
Cd2 O4 2.412(4) .
Cd2 O10 2.494(4) 1_554
Cd3 N12 2.321(4) .
Cd3 N8 2.322(4) 1_746
Cd3 O28 2.359(5) .
Cd3 O13 2.367(4) .
Cd3 O8 2.432(4) 1_745
Cd3 O7 2.434(4) 1_745
Cd3 O14 2.454(4) .
Cd4 N16 2.313(4) .
Cd4 O27 2.321(4) .
Cd4 N4 2.337(4) 1_746
Cd4 O16 2.351(4) .
Cd4 O12 2.425(4) .
Cd4 O11 2.476(4) .
Cd4 O15 2.516(4) .
N2 H2M 0.9045 .
N3 H3M 0.8923 .
N4 Cd4 2.337(4) 1_364
N6 H6M 0.9027 .
N7 H7M 0.9034 .
N8 Cd3 2.322(4) 1_364
N10 H10M 0.8978 .
N11 H11M 0.9017 .
N14 H14M 0.8980 .
N15 H15M 0.9020 .
O7 Cd3 2.434(4) 1_365
O8 Cd3 2.432(4) 1_365
O9 Cd2 2.411(4) 1_556
O10 Cd2 2.494(4) 1_556

loop_
_geom_torsion_atom_site_label_1
_geom_torsion_atom_site_label_2
_geom_torsion_atom_site_label_3
_geom_torsion_atom_site_label_4
_geom_torsion
_geom_torsion_site_symmetry_1
_geom_torsion_site_symmetry_4
O10 C2 C6 C107 8.1(8) . .
O9 C2 C6 C107 -172.6(5) . .
O10 C2 C6 C64 -170.9(5) . .
O9 C2 C6 C64 8.3(8) . .
C71 C10 C11 O5 173.5(5) . .
C99 C10 C11 O5 -6.3(8) . .
C71 C10 C11 O6 -5.1(8) . .
C99 C10 C11 O6 175.2(5) . .
C48 C8 C16 C27 0.3(8) . .
N14 C8 C16 C27 179.7(5) . .
O13 C4 C17 C53 -169.5(6) . .
O14 C4 C17 C53 13.7(9) . .
Cd3 C4 C17 C53 98(7) . .
O13 C4 C17 C109 10.5(9) . .
O14 C4 C17 C109 -166.2(6) . .
Cd3 C4 C17 C109 -82(7) . .
C83 C20 C21 O3 10.5(8) . .
C86 C20 C21 O3 -170.2(6) . .
C83 C20 C21 O4 -167.4(5) . .
C86 C20 C21 O4 12.0(8) . .
C83 C20 C21 Cd2 -79(7) . .
C86 C20 C21 Cd2 101(7) . .
O15 C9 C23 C55 167.0(6) . .
O16 C9 C23 C55 -11.8(8) . .
Cd4 C9 C23 C55 -12(4) . .
O15 C9 C23 C57 -11.2(8) . .
O16 C9 C23 C57 170.0(5) . .
Cd4 C9 C23 C57 170(4) . .
O12 C3 C24 C85 -16.5(8) . .
O11 C3 C24 C85 163.6(6) . .
O12 C3 C24 C72 163.1(5) . .
O11 C3 C24 C72 -16.8(8) . .
C8 C16 C27 N13 -0.4(9) . .
C63 C15 C28 O2 -2.9(8) . .
C89 C15 C28 O2 178.0(5) . .
C63 C15 C28 O1 177.9(6) . .
C89 C15 C28 O1 -1.2(8) . .
C63 C15 C28 Cd1 60(9) . .
C89 C15 C28 Cd1 -119(9) . .
C103 C12 C30 O20 -122.7(7) . .
C31 C12 C30 O20 54.9(8) . .
C103 C12 C30 N3 63.1(7) . .
C31 C12 C30 N3 -119.4(6) . .
C103 C12 C31 C73 -177.5(6) . .
C30 C12 C31 C73 5.1(8) . .
C103 C12 C31 C40 1.3(8) . .
C30 C12 C31 C40 -176.1(5) . .
C62 C13 C32 C35 -1.1(8) . .
N3 C13 C32 C35 179.1(5) . .
C13 C32 C35 N4 -0.3(9) . .
C49 C18 C36 C69 -1.1(10) . .
C49 C18 C36 C78 173.0(6) . .
C84 C34 C39 C76 -0.3(9) . .
C46 C34 C39 C76 177.6(5) . .
C84 C34 C39 C92 174.5(6) . .
C46 C34 C39 C92 -7.7(9) . .
C73 C31 C40 C101 -0.4(8) . .
C12 C31 C40 C101 -179.2(5) . .
C73 C31 C40 C54 -179.3(5) . .
C12 C31 C40 C54 1.8(8) . .
C68 C25 C43 C59 -178.0(6) . .
C98 C25 C43 C59 0.4(9) . .
C68 C25 C43 C50 2.1(8) . .
C98 C25 C43 C50 -179.6(6) . .
C84 C34 C46 O23 -68.3(8) . .
C39 C34 C46 O23 113.7(7) . .
C84 C34 C46 N14 112.5(6) . .
C39 C34 C46 N14 -65.4(7) . .
N9 C38 C47 C33 -0.9(10) . .
C100 C33 C47 C38 1.9(9) . .
N10 C33 C47 C38 -176.8(6) . .
N13 C41 C48 C8 -1.9(10) . .
C16 C8 C48 C41 0.8(9) . .
N14 C8 C48 C41 -178.6(6) . .
C36 C18 C49 C58 1.9(10) . .
C59 C43 C50 C104 178.6(6) . .
C25 C43 C50 C104 -1.4(9) . .
C59 C43 C50 C52 5.1(9) . .
C25 C43 C50 C52 -175.0(5) . .
C81 C5 C51 C80 0.4(9) . .
N6 C5 C51 C80 179.0(5) . .
C104 C50 C52 O17 -101.2(7) . .
C43 C50 C52 O17 72.5(8) . .
C104 C50 C52 N6 90.4(6) . .
C43 C50 C52 N6 -95.9(6) . .
C109 C17 C53 C55 -2.9(10) . .
C4 C17 C53 C55 177.1(6) . .
C101 C40 C54 C95 178.6(6) . .
C31 C40 C54 C95 -2.6(8) . .
C101 C40 C54 C45 -2.2(8) . .
C31 C40 C54 C45 176.7(5) . .
O19 C45 C54 C95 -112.1(8) . .
N2 C45 C54 C95 66.3(8) . .
O19 C45 C54 C40 68.6(9) . .
N2 C45 C54 C40 -112.9(6) . .
C57 C23 C55 C53 0.3(10) . .
C9 C23 C55 C53 -177.9(5) . .
C17 C53 C55 C23 2.7(10) . .
N11 C7 C56 C120 -179.4(6) . .
C60 C7 C56 C120 1.6(9) . .
C55 C23 C57 C109 -2.9(10) . .
C9 C23 C57 C109 175.3(6) . .
C18 C49 C58 C29 -0.6(9) . .
C18 C49 C58 C14 174.4(6) . .
C69 C29 C58 C49 -1.5(9) . .
C94 C29 C58 C49 -179.6(6) . .
C69 C29 C58 C14 -176.5(5) . .
C94 C29 C58 C14 5.4(9) . .
O22 C14 C58 C49 -118.6(6) . .
N11 C14 C58 C49 66.0(7) . .
O22 C14 C58 C29 56.4(8) . .
N11 C14 C58 C29 -119.0(5) . .
C25 C43 C59 C108 0.1(11) . .
C50 C43 C59 C108 -179.9(7) . .
C56 C7 C60 C75 -1.7(9) . .
N11 C7 C60 C75 179.2(5) . .
C111 C37 C61 C87 -1.6(10) . .
N15 C37 C61 C87 175.7(6) . .
N4 C22 C62 C13 -4.1(10) . .
C32 C13 C62 C22 3.1(9) . .
N3 C13 C62 C22 -177.1(6) . .
C89 C15 C63 C86 -0.7(10) . .
C28 C15 C63 C86 -179.8(6) . .
C107 C6 C64 C72 2.2(10) . .
C2 C6 C64 C72 -178.7(6) . .
C114 C26 C66 C97 -1.6(11) . .
N2 C26 C66 C97 179.3(7) . .
C106 C1 C67 O7 7.2(8) . .
C119 C1 C67 O7 -176.5(5) . .
C106 C1 C67 O8 -174.3(5) . .
C119 C1 C67 O8 2.1(8) . .
C43 C25 C68 C77 -0.1(9) . .
C98 C25 C68 C77 -178.4(6) . .
C43 C25 C68 C44 -177.3(5) . .
C98 C25 C68 C44 4.5(9) . .
O18 C44 C68 C77 -113.4(8) . .
N7 C44 C68 C77 75.6(7) . .
O18 C44 C68 C25 63.9(9) . .
N7 C44 C68 C25 -107.2(6) . .
C94 C29 C69 C36 -179.6(6) . .
C58 C29 C69 C36 2.2(8) . .
C94 C29 C69 C79 2.3(9) . .
C58 C29 C69 C79 -175.9(6) . .
C18 C36 C69 C29 -0.9(9) . .
C78 C36 C69 C29 -175.0(5) . .
C18 C36 C69 C79 177.2(6) . .
C78 C36 C69 C79 3.1(9) . .
C99 C10 C71 C119 0.3(9) . .
C11 C10 C71 C119 -179.4(5) . .
C85 C24 C72 C64 -1.9(10) . .
C3 C24 C72 C64 178.5(6) . .
C6 C64 C72 C24 -1.3(10) . .
C12 C31 C73 C93 179.2(6) . .
C40 C31 C73 C93 0.4(9) . .
O24 C65 C74 C105 -135.0(7) . .
N15 C65 C74 C105 42.4(8) . .
O24 C65 C74 C76 42.4(10) . .
N15 C65 C74 C76 -140.3(6) . .
C7 C60 C75 N12 0.4(10) . .
C34 C39 C76 C110 177.9(6) . .
C92 C39 C76 C110 2.9(9) . .
C34 C39 C76 C74 -2.1(9) . .
C92 C39 C76 C74 -177.1(6) . .
C105 C74 C76 C110 -176.3(6) . .
C65 C74 C76 C110 6.3(9) . .
C105 C74 C76 C39 3.7(9) . .
C65 C74 C76 C39 -173.7(5) . .
C25 C68 C77 C104 -2.6(9) . .
C44 C68 C77 C104 174.7(5) . .
C18 C36 C78 O21 -84.0(9) . .
C69 C36 C78 O21 90.2(9) . .
C18 C36 C78 N10 99.7(7) . .
C69 C36 C78 N10 -86.1(7) . .
C29 C69 C79 C117 -3.2(10) . .
C36 C69 C79 C117 178.7(6) . .
C5 C51 C80 N5 0.4(10) . .
C51 C5 C81 C90 -0.3(9) . .
N6 C5 C81 C90 -179.0(5) . .
C86 C20 C83 C89 -1.1(10) . .
C21 C20 C83 C89 178.3(6) . .
C39 C34 C84 C105 1.2(9) . .
C46 C34 C84 C105 -176.8(6) . .
C72 C24 C85 C107 4.3(10) . .
C3 C24 C85 C107 -176.1(6) . .
C83 C20 C86 C63 -0.1(10) . .
C21 C20 C86 C63 -179.4(6) . .
C15 C63 C86 C20 1.0(10) . .
C37 C61 C87 N16 0.9(11) . .
C20 C83 C89 C15 1.3(10) . .
C63 C15 C89 C83 -0.5(9) . .
C28 C15 C89 C83 178.7(5) . .
C5 C81 C90 N5 -0.5(10) . .
C118 C19 C91 C96 2.8(12) . .
N7 C19 C91 C96 179.8(7) . .
C76 C39 C92 C112 -3.0(11) . .
C34 C39 C92 C112 -177.8(8) . .
C31 C73 C93 C116 1.6(11) . .
C117 C88 C94 C29 0.2(12) . .
C69 C29 C94 C88 -0.8(10) . .
C58 C29 C94 C88 177.3(7) . .
C40 C54 C95 C103 0.1(9) . .
C45 C54 C95 C103 -179.1(5) . .
C19 C91 C96 N8 0.4(13) . .
C26 C66 C97 N1 1.1(12) . .
C108 C82 C98 C25 0.2(12) . .
C68 C25 C98 C82 177.7(7) . .
C43 C25 C98 C82 -0.6(10) . .
C71 C10 C99 C106 -0.3(9) . .
C11 C10 C99 C106 179.4(5) . .
C47 C33 C100 C70 -0.9(9) . .
N10 C33 C100 C70 177.8(6) . .
N9 C70 C100 C33 -1.2(10) . .
C31 C40 C101 C116 -1.7(9) . .
C54 C40 C101 C116 177.1(6) . .
C31 C12 C103 C95 -3.8(9) . .
C30 C12 C103 C95 173.7(5) . .
C54 C95 C103 C12 3.1(9) . .
C43 C50 C104 C77 -1.3(9) . .
C52 C50 C104 C77 172.5(5) . .
C68 C77 C104 C50 3.3(9) . .
C76 C74 C105 C84 -2.9(9) . .
C65 C74 C105 C84 174.5(6) . .
C34 C84 C105 C74 0.4(10) . .
C119 C1 C106 C99 4.2(9) . .
C67 C1 C106 C99 -179.3(5) . .
C10 C99 C106 C1 -2.0(9) . .
C64 C6 C107 C85 0.2(10) . .
C2 C6 C107 C85 -178.9(6) . .
C24 C85 C107 C6 -3.4(11) . .
C43 C59 C108 C82 -0.5(13) . .
C98 C82 C108 C59 0.3(13) . .
C53 C17 C109 C57 0.2(10) . .
C4 C17 C109 C57 -179.9(6) . .
C23 C57 C109 C17 2.7(11) . .
C39 C76 C110 C115 -2.9(11) . .
C74 C76 C110 C115 177.2(7) . .
C61 C37 C111 C113 2.5(11) . .
N15 C37 C111 C113 -174.6(7) . .
C39 C92 C112 C115 3.0(14) . .
C37 C111 C113 N16 -2.9(14) . .
N1 C102 C114 C26 0.6(13) . .
C66 C26 C114 C102 0.8(11) . .
N2 C26 C114 C102 179.9(7) . .
C76 C110 C115 C112 2.7(13) . .
C92 C112 C115 C110 -2.8(15) . .
C40 C101 C116 C93 3.8(10) . .
C73 C93 C116 C101 -3.7(11) . .
C69 C79 C117 C88 2.6(11) . .
C94 C88 C117 C79 -1.1(12) . .
C91 C19 C118 C42 -3.7(10) . .
N7 C19 C118 C42 179.3(6) . .
N8 C42 C118 C19 1.5(10) . .
C10 C71 C119 C1 2.0(10) . .
C106 C1 C119 C71 -4.2(9) . .
C67 C1 C119 C71 179.4(5) . .
C7 C56 C120 N12 -0.2(11) . .
O2 C28 Cd1 O25 177.7(3) . .
O1 C28 Cd1 O25 -6.2(4) . .
C15 C28 Cd1 O25 113(9) . .
O2 C28 Cd1 O6 1.6(4) . .
O1 C28 Cd1 O6 177.7(3) . .
C15 C28 Cd1 O6 -63(9) . .
O2 C28 Cd1 N13 -90.7(3) . .
O1 C28 Cd1 N13 85.4(3) . .
C15 C28 Cd1 N13 -155(9) . .
O2 C28 Cd1 N1 93.9(3) . .
O1 C28 Cd1 N1 -90.0(3) . .
C15 C28 Cd1 N1 30(9) . .
O1 C28 Cd1 O2 176.1(5) . .
C15 C28 Cd1 O2 -64(9) . .
O2 C28 Cd1 O1 -176.1(5) . .
C15 C28 Cd1 O1 120(9) . .
O2 C28 Cd1 O5 13.7(7) . .
O1 C28 Cd1 O5 -170.2(4) . .
C15 C28 Cd1 O5 -51(9) . .
O3 C21 Cd2 N9 -94.0(3) . .
O4 C21 Cd2 N9 88.2(3) . .
C20 C21 Cd2 N9 -3(7) . .
O3 C21 Cd2 N5 84.0(3) . .
O4 C21 Cd2 N5 -93.8(3) . .
C20 C21 Cd2 N5 175(7) . .
O3 C21 Cd2 O26 -179.3(3) . .
O4 C21 Cd2 O26 3.0(4) . .
C20 C21 Cd2 O26 -88(7) . .
O4 C21 Cd2 O3 -177.8(5) . .
C20 C21 Cd2 O3 91(7) . .
O3 C21 Cd2 O9 -3.4(4) . 1_554
O4 C21 Cd2 O9 178.8(3) . 1_554
C20 C21 Cd2 O9 88(7) . 1_554
O3 C21 Cd2 O4 177.8(5) . .
C20 C21 Cd2 O4 -91(7) . .
O3 C21 Cd2 O10 -9.7(8) . 1_554
O4 C21 Cd2 O10 172.5(5) . 1_554
C20 C21 Cd2 O10 82(7) . 1_554
O13 C4 Cd3 N12 85.5(4) . .
O14 C4 Cd3 N12 -92.7(4) . .
C17 C4 Cd3 N12 -180(100) . .
O13 C4 Cd3 N8 -91.2(4) . 1_746
O14 C4 Cd3 N8 90.5(4) . 1_746
C17 C4 Cd3 N8 4(7) . 1_746
O13 C4 Cd3 O28 -178.6(3) . .
O14 C4 Cd3 O28 3.2(4) . .
C17 C4 Cd3 O28 -84(7) . .
O14 C4 Cd3 O13 -178.3(6) . .
C17 C4 Cd3 O13 95(7) . .
O13 C4 Cd3 O8 -5.5(7) . 1_745
O14 C4 Cd3 O8 176.2(4) . 1_745
C17 C4 Cd3 O8 89(7) . 1_745
O13 C4 Cd3 O7 -1.2(4) . 1_745
O14 C4 Cd3 O7 -179.4(3) . 1_745
C17 C4 Cd3 O7 94(7) . 1_745
O13 C4 Cd3 O14 178.3(6) . .
C17 C4 Cd3 O14 -87(7) . .
O15 C9 Cd4 N16 -85.0(3) . .
O16 C9 Cd4 N16 93.9(3) . .
C23 C9 Cd4 N16 94(4) . .
O15 C9 Cd4 O27 1.1(4) . .
O16 C9 Cd4 O27 180.0(3) . .
C23 C9 Cd4 O27 180(100) . .
O15 C9 Cd4 N4 90.7(3) . 1_746
O16 C9 Cd4 N4 -90.3(3) . 1_746
C23 C9 Cd4 N4 -91(4) . 1_746
O15 C9 Cd4 O16 -178.9(5) . .
C23 C9 Cd4 O16 0(4) . .
O15 C9 Cd4 O12 -177.0(3) . .
O16 C9 Cd4 O12 1.9(3) . .
C23 C9 Cd4 O12 2(4) . .
O15 C9 Cd4 O11 173.7(7) . .
O16 C9 Cd4 O11 -7.4(10) . .
C23 C9 Cd4 O11 -8(4) . .
O16 C9 Cd4 O15 178.9(5) . .
C23 C9 Cd4 O15 179(100) . .
C114 C102 N1 C97 -1.0(12) . .
C114 C102 N1 Cd1 178.1(6) . .
C66 C97 N1 C102 0.2(11) . .
C66 C97 N1 Cd1 -178.9(6) . .
O25 Cd1 N1 C102 -101.1(6) . .
O6 Cd1 N1 C102 125.3(6) . .
N13 Cd1 N1 C102 -74(2) . .
O2 Cd1 N1 C102 40.7(6) . .
O1 Cd1 N1 C102 -13.6(6) . .
O5 Cd1 N1 C102 177.2(6) . .
C28 Cd1 N1 C102 13.6(6) . .
O25 Cd1 N1 C97 77.9(5) . .
O6 Cd1 N1 C97 -55.6(5) . .
N13 Cd1 N1 C97 105(2) . .
O2 Cd1 N1 C97 -140.3(5) . .
O1 Cd1 N1 C97 165.5(5) . .
O5 Cd1 N1 C97 -3.8(5) . .
C28 Cd1 N1 C97 -167.3(5) . .
O19 C45 N2 C26 -5.1(11) . .
C54 C45 N2 C26 176.6(6) . .
C66 C26 N2 C45 179.3(7) . .
C114 C26 N2 C45 0.3(11) . .
O20 C30 N3 C13 2.1(10) . .
C12 C30 N3 C13 176.1(5) . .
C32 C13 N3 C30 -160.0(6) . .
C62 C13 N3 C30 20.2(9) . .
C62 C22 N4 C35 2.6(9) . .
C62 C22 N4 Cd4 177.8(5) . 1_364
C32 C35 N4 C22 -0.4(8) . .
C32 C35 N4 Cd4 -175.9(5) . 1_364
C81 C90 N5 C80 1.3(9) . .
C81 C90 N5 Cd2 -176.0(5) . .
C51 C80 N5 C90 -1.2(9) . .
C51 C80 N5 Cd2 176.3(5) . .
N9 Cd2 N5 C90 -104(2) . .
O26 Cd2 N5 C90 -7.4(5) . .
O3 Cd2 N5 C90 133.2(5) . .
O9 Cd2 N5 C90 -141.4(5) 1_554 .
O4 Cd2 N5 C90 79.4(5) . .
O10 Cd2 N5 C90 -88.0(5) 1_554 .
C21 Cd2 N5 C90 106.6(5) . .
N9 Cd2 N5 C80 78(3) . .
O26 Cd2 N5 C80 175.3(4) . .
O3 Cd2 N5 C80 -44.0(4) . .
O9 Cd2 N5 C80 41.4(4) 1_554 .
O4 Cd2 N5 C80 -97.9(4) . .
O10 Cd2 N5 C80 94.8(4) 1_554 .
C21 Cd2 N5 C80 -70.6(4) . .
O17 C52 N6 C5 10.2(8) . .
C50 C52 N6 C5 178.6(5) . .
C51 C5 N6 C52 33.1(8) . .
C81 C5 N6 C52 -148.3(5) . .
O18 C44 N7 C19 5.1(10) . .
C68 C44 N7 C19 176.2(6) . .
C118 C19 N7 C44 -131.6(7) . .
C91 C19 N7 C44 51.4(10) . .
C91 C96 N8 C42 -2.6(11) . .
C91 C96 N8 Cd3 175.0(6) . 1_364
C118 C42 N8 C96 1.7(10) . .
C118 C42 N8 Cd3 -175.9(5) . 1_364
C47 C38 N9 C70 -1.1(9) . .
C47 C38 N9 Cd2 174.7(5) . .
C100 C70 N9 C38 2.2(9) . .
C100 C70 N9 Cd2 -173.5(5) . .
N5 Cd2 N9 C38 45(3) . .
O26 Cd2 N9 C38 -52.3(5) . .
O3 Cd2 N9 C38 167.3(5) . .
O9 Cd2 N9 C38 81.9(5) 1_554 .
O4 Cd2 N9 C38 -138.7(5) . .
O10 Cd2 N9 C38 28.6(5) 1_554 .
C21 Cd2 N9 C38 -166.0(5) . .
N5 Cd2 N9 C70 -140(2) . .
O26 Cd2 N9 C70 123.2(5) . .
O3 Cd2 N9 C70 -17.2(5) . .
O9 Cd2 N9 C70 -102.6(5) 1_554 .
O4 Cd2 N9 C70 36.8(5) . .
O10 Cd2 N9 C70 -155.9(5) 1_554 .
C21 Cd2 N9 C70 9.5(5) . .
O21 C78 N10 C33 3.0(11) . .
C36 C78 N10 C33 179.3(5) . .
C100 C33 N10 C78 -145.8(6) . .
C47 C33 N10 C78 32.9(9) . .
O22 C14 N11 C7 3.9(8) . .
C58 C14 N11 C7 179.5(5) . .
C56 C7 N11 C14 29.3(8) . .
C60 C7 N11 C14 -151.6(5) . .
C56 C120 N12 C75 -1.1(10) . .
C56 C120 N12 Cd3 175.5(5) . .
C60 C75 N12 C120 1.0(9) . .
C60 C75 N12 Cd3 -175.3(4) . .
N8 Cd3 N12 C120 36(3) 1_746 .
O28 Cd3 N12 C120 -170.6(4) . .
O13 Cd3 N12 C120 -32.8(4) . .
O8 Cd3 N12 C120 103.3(4) 1_745 .
O7 Cd3 N12 C120 49.8(4) 1_745 .
O14 Cd3 N12 C120 -86.6(4) . .
C4 Cd3 N12 C120 -58.8(5) . .
N8 Cd3 N12 C75 -148(3) 1_746 .
O28 Cd3 N12 C75 5.7(5) . .
O13 Cd3 N12 C75 143.5(5) . .
O8 Cd3 N12 C75 -80.4(5) 1_745 .
O7 Cd3 N12 C75 -133.9(5) 1_745 .
O14 Cd3 N12 C75 89.7(5) . .
C4 Cd3 N12 C75 117.5(5) . .
C16 C27 N13 C41 -0.6(8) . .
C16 C27 N13 Cd1 -178.4(4) . .
C48 C41 N13 C27 1.7(9) . .
C48 C41 N13 Cd1 179.3(5) . .
O25 Cd1 N13 C27 129.6(4) . .
O6 Cd1 N13 C27 -96.7(4) . .
N1 Cd1 N13 C27 102(2) . .
O2 Cd1 N13 C27 -12.0(4) . .
O1 Cd1 N13 C27 42.2(4) . .
O5 Cd1 N13 C27 -148.7(4) . .
C28 Cd1 N13 C27 15.1(4) . .
O25 Cd1 N13 C41 -47.9(5) . .
O6 Cd1 N13 C41 85.8(5) . .
N1 Cd1 N13 C41 -75(2) . .
O2 Cd1 N13 C41 170.5(5) . .
O1 Cd1 N13 C41 -135.3(5) . .
O5 Cd1 N13 C41 33.8(5) . .
C28 Cd1 N13 C41 -162.4(5) . .
O23 C46 N14 C8 3.0(10) . .
C34 C46 N14 C8 -177.9(5) . .
C16 C8 N14 C46 178.5(6) . .
C48 C8 N14 C46 -2.2(9) . .
O24 C65 N15 C37 -5.1(11) . .
C74 C65 N15 C37 177.5(6) . .
C61 C37 N15 C65 156.9(6) . .
C111 C37 N15 C65 -26.0(10) . .
C111 C113 N16 C87 2.1(12) . .
C111 C113 N16 Cd4 169.7(7) . .
C61 C87 N16 C113 -1.0(10) . .
C61 C87 N16 Cd4 -168.5(5) . .
O27 Cd4 N16 C113 -73.6(6) . .
N4 Cd4 N16 C113 -71(2) 1_746 .
O16 Cd4 N16 C113 60.8(6) . .
O12 Cd4 N16 C113 150.9(6) . .
O11 Cd4 N16 C113 -156.3(6) . .
O15 Cd4 N16 C113 7.2(6) . .
C9 Cd4 N16 C113 33.7(6) . .
O27 Cd4 N16 C87 93.1(5) . .
N4 Cd4 N16 C87 96(2) 1_746 .
O16 Cd4 N16 C87 -132.4(5) . .
O12 Cd4 N16 C87 -42.4(5) . .
O11 Cd4 N16 C87 10.4(5) . .
O15 Cd4 N16 C87 173.9(5) . .
C9 Cd4 N16 C87 -159.6(5) . .
O2 C28 O1 Cd1 4.1(6) . .
C15 C28 O1 Cd1 -176.7(4) . .
O25 Cd1 O1 C28 174.3(3) . .
O6 Cd1 O1 C28 -3.3(4) . .
N13 Cd1 O1 C28 -94.9(3) . .
N1 Cd1 O1 C28 89.1(3) . .
O2 Cd1 O1 C28 -2.2(3) . .
O5 Cd1 O1 C28 165.3(6) . .
O1 C28 O2 Cd1 -4.2(6) . .
C15 C28 O2 Cd1 176.6(4) . .
O25 Cd1 O2 C28 -3.3(4) . .
O6 Cd1 O2 C28 -178.5(3) . .
N13 Cd1 O2 C28 90.2(3) . .
N1 Cd1 O2 C28 -85.6(3) . .
O1 Cd1 O2 C28 2.2(3) . .
O5 Cd1 O2 C28 -174.3(3) . .
O4 C21 O3 Cd2 2.4(6) . .
C20 C21 O3 Cd2 -175.4(4) . .
N9 Cd2 O3 C21 86.9(3) . .
N5 Cd2 O3 C21 -96.4(3) . .
O26 Cd2 O3 C21 1.0(4) . .
O9 Cd2 O3 C21 176.8(3) 1_554 .
O4 Cd2 O3 C21 -1.3(3) . .
O10 Cd2 O3 C21 176.3(3) 1_554 .
O3 C21 O4 Cd2 -2.4(6) . .
C20 C21 O4 Cd2 175.4(4) . .
N9 Cd2 O4 C21 -92.0(3) . .
N5 Cd2 O4 C21 87.7(3) . .
O26 Cd2 O4 C21 -177.3(3) . .
O3 Cd2 O4 C21 1.2(3) . .
O9 Cd2 O4 C21 -1.7(4) 1_554 .
O10 Cd2 O4 C21 -171.5(5) 1_554 .
O6 C11 O5 Cd1 2.4(5) . .
C10 C11 O5 Cd1 -176.1(4) . .
O25 Cd1 O5 C11 179.0(3) . .
O6 Cd1 O5 C11 -1.4(3) . .
N13 Cd1 O5 C11 88.6(3) . .
N1 Cd1 O5 C11 -95.7(3) . .
O2 Cd1 O5 C11 -6.6(4) . .
O1 Cd1 O5 C11 -171.9(6) . .
C28 Cd1 O5 C11 -15.6(7) . .
O5 C11 O6 Cd1 -2.7(6) . .
C10 C11 O6 Cd1 175.8(4) . .
O25 Cd1 O6 C11 1.9(4) . .
N13 Cd1 O6 C11 -90.4(3) . .
N1 Cd1 O6 C11 88.1(3) . .
O2 Cd1 O6 C11 177.8(3) . .
O1 Cd1 O6 C11 178.6(3) . .
O5 Cd1 O6 C11 1.4(3) . .
C28 Cd1 O6 C11 177.0(3) . .
O8 C67 O7 Cd3 2.7(5) . 1_365
C1 C67 O7 Cd3 -178.8(4) . 1_365
O7 C67 O8 Cd3 -2.7(5) . 1_365
C1 C67 O8 Cd3 178.8(4) . 1_365
O10 C2 O9 Cd2 0.0(5) . 1_556
C6 C2 O9 Cd2 -179.2(4) . 1_556
O9 C2 O10 Cd2 0.0(5) . 1_556
C6 C2 O10 Cd2 179.2(4) . 1_556
O12 C3 O11 Cd4 0.4(5) . .
C24 C3 O11 Cd4 -179.7(4) . .
N16 Cd4 O11 C3 -91.4(3) . .
O27 Cd4 O11 C3 -177.0(3) . .
N4 Cd4 O11 C3 93.0(3) 1_746 .
O16 Cd4 O11 C3 4.5(4) . .
O12 Cd4 O11 C3 -0.2(3) . .
O15 Cd4 O11 C3 -179.8(4) . .
C9 Cd4 O11 C3 10.1(10) . .
O11 C3 O12 Cd4 -0.4(5) . .
C24 C3 O12 Cd4 179.7(4) . .
N16 Cd4 O12 C3 89.4(3) . .
O27 Cd4 O12 C3 4.9(4) . .
N4 Cd4 O12 C3 -87.7(3) 1_746 .
O16 Cd4 O12 C3 -176.9(3) . .
O11 Cd4 O12 C3 0.2(3) . .
O15 Cd4 O12 C3 -179.9(3) . .
C9 Cd4 O12 C3 -177.7(3) . .
O14 C4 O13 Cd3 1.8(6) . .
C17 C4 O13 Cd3 -174.8(5) . .
N12 Cd3 O13 C4 -94.7(4) . .
N8 Cd3 O13 C4 88.3(4) 1_746 .
O28 Cd3 O13 C4 2.0(5) . .
O8 Cd3 O13 C4 177.6(3) 1_745 .
O7 Cd3 O13 C4 178.9(4) 1_745 .
O14 Cd3 O13 C4 -1.0(3) . .
O13 C4 O14 Cd3 -1.7(6) . .
C17 C4 O14 Cd3 175.0(5) . .
N12 Cd3 O14 C4 88.4(4) . .
N8 Cd3 O14 C4 -88.9(4) 1_746 .
O28 Cd3 O14 C4 -177.0(4) . .
O13 Cd3 O14 C4 0.9(3) . .
O8 Cd3 O14 C4 -173.3(7) 1_745 .
O7 Cd3 O14 C4 0.8(4) 1_745 .
O16 C9 O15 Cd4 -1.1(5) . .
C23 C9 O15 Cd4 -179.9(4) . .
N16 Cd4 O15 C9 95.5(3) . .
O27 Cd4 O15 C9 -179.0(3) . .
N4 Cd4 O15 C9 -88.8(3) 1_746 .
O16 Cd4 O15 C9 0.6(3) . .
O12 Cd4 O15 C9 4.4(4) . .
O11 Cd4 O15 C9 -176.1(4) . .
O15 C9 O16 Cd4 1.2(6) . .
C23 C9 O16 Cd4 180.0(4) . .
N16 Cd4 O16 C9 -87.6(3) . .
O27 Cd4 O16 C9 0.0(4) . .
N4 Cd4 O16 C9 89.2(3) 1_746 .
O12 Cd4 O16 C9 -178.4(3) . .
O11 Cd4 O16 C9 177.9(3) . .
O15 Cd4 O16 C9 -0.6(3) . .

loop_
_platon_squeeze_void_nr
_platon_squeeze_void_average_x
_platon_squeeze_void_average_y
_platon_squeeze_void_average_z
_platon_squeeze_void_volume
_platon_squeeze_void_count_electrons
_platon_squeeze_void_content
1 0.500 1.000 0.000 989 272 ' '
2 0.108 0.277 0.470 469 125 ' '
3 -0.108 0.723 0.530 469 126 ' '
